data_4111919
loop_
_publ_author_name
'Christel Dolain'
'Hua Jiang'
'Jean-Michel L\'eger'
'Philippe Guionneau'
'Ivan Huc'

_publ_section_title
;
 Chiral Induction in Quinoline-Derived Oligoamide Foldamers: Assignment of
 Helical Handedness and Role of Steric Effects
;
_journal_name_full 'Journal of the American Chemical Society'
_journal_page_first 12943
_journal_page_last 12951
_journal_paper_doi 10.1021/ja0527828
_journal_volume 127
_journal_year 2005
_chemical_formula_sum 'C128 H129 N17 O20'
_chemical_formula_weight 2225.48
_chemical_name_systematic
; 
 ? 
;
_space_group_IT_number 1
_symmetry_cell_setting triclinic
_symmetry_space_group_name_Hall 'P 1'
_symmetry_space_group_name_H-M 'P 1'
_atom_sites_solution_hydrogens geom
_atom_sites_solution_primary direct
_atom_sites_solution_secondary difmap
_audit_creation_method SHELXL-97
_cell_angle_alpha 74.62
_cell_angle_beta 78.470(10)
_cell_angle_gamma 84.68
_cell_formula_units_Z 2
_cell_length_a 17.1260(10)
_cell_length_b 19.1000(10)
_cell_length_c 20.0950(10)
_cell_measurement_temperature 133(2)
_cell_volume 6204.4(6)
_computing_cell_refinement CrystalClear
_computing_data_collection CrystalClear
_computing_data_reduction CrystalClear
_computing_structure_refinement 'SHELXL-97 (Sheldrick, 1997)'
_computing_structure_solution 'SHELXS-97 (Sheldrick, 1990)'
_diffrn_ambient_temperature 133(2)
_diffrn_measured_fraction_theta_full 0.907
_diffrn_measured_fraction_theta_max 0.907
_diffrn_measurement_device_type 'Rigaku RAXIS Rapid'
_diffrn_measurement_method \w-scans
_diffrn_radiation_monochromator mirrors
_diffrn_radiation_source 'micro-focus rotating anode'
_diffrn_radiation_type CuK\a
_diffrn_radiation_wavelength 1.54178
_diffrn_reflns_av_R_equivalents 0.0953
_diffrn_reflns_av_sigmaI/netI 0.0686
_diffrn_reflns_limit_h_max 18
_diffrn_reflns_limit_h_min -18
_diffrn_reflns_limit_k_max 20
_diffrn_reflns_limit_k_min -20
_diffrn_reflns_limit_l_max 21
_diffrn_reflns_limit_l_min -21
_diffrn_reflns_number 56001
_diffrn_reflns_theta_full 56.12
_diffrn_reflns_theta_max 56.12
_diffrn_reflns_theta_min 11.13
_exptl_absorpt_coefficient_mu 0.664
_exptl_absorpt_correction_type none
_exptl_crystal_colour yellow
_exptl_crystal_density_diffrn 1.191
_exptl_crystal_description prism
_exptl_crystal_F_000 2352
_exptl_crystal_size_max 0.2
_exptl_crystal_size_mid 0.15
_exptl_crystal_size_min 0.15
_refine_diff_density_max 0.841
_refine_diff_density_min -0.363
_refine_diff_density_rms 0.089
_refine_ls_abs_structure_details 'Flack H D (1983), Acta Cryst. A39, 876-881'
_refine_ls_abs_structure_Flack 0.0(3)
_refine_ls_extinction_coef 0.00000(10)
_refine_ls_extinction_expression Fc^*^=kFc[1+0.001xFc^2^\l^3^/sin(2\q)]^-1/4^
_refine_ls_extinction_method SHELXL
_refine_ls_goodness_of_fit_ref 1.552
_refine_ls_hydrogen_treatment mixed
_refine_ls_matrix_type full
_refine_ls_number_parameters 2912
_refine_ls_number_reflns 25876
_refine_ls_number_restraints 3137
_refine_ls_restrained_S_all 1.510
_refine_ls_R_factor_all 0.1880
_refine_ls_R_factor_gt 0.1484
_refine_ls_shift/su_max 11.250
_refine_ls_shift/su_mean 0.374
_refine_ls_structure_factor_coef Fsqd
_refine_ls_weighting_details 'calc w=1/[\s^2^(Fo^2^)+(0.2000P)^2^+0.0000P] where P=(Fo^2^+2Fc^2^)/3'
_refine_ls_weighting_scheme calc
_refine_ls_wR_factor_gt 0.3720
_refine_ls_wR_factor_ref 0.4119
_reflns_number_gt 17664
_reflns_number_total 25876
_reflns_threshold_expression >2sigma(I)
_cod_data_source_file ja0527828si20050429_045625.cif
_cod_data_source_block compound6
_cod_database_code 4111919

loop_
_symmetry_equiv_pos_as_xyz
'x, y, z'

loop_
_atom_site_label
_atom_site_type_symbol
_atom_site_fract_x
_atom_site_fract_y
_atom_site_fract_z
_atom_site_U_iso_or_equiv
_atom_site_adp_type
_atom_site_occupancy
_atom_site_symmetry_multiplicity
_atom_site_calc_flag
_atom_site_refinement_flags
C1_1 C 0.2914(6) 0.9229(10) -0.1781(6) 0.093(3) Uani 1 1 d U
C2_1 C 0.3343(8) 0.8846(11) -0.2296(7) 0.123(4) Uani 1 1 d U
H2_1 H 0.3459 0.8348 -0.2200 0.147 Uiso 1 1 calc R
C3_1 C 0.3552(11) 0.9326(15) -0.2942(8) 0.153(6) Uani 1 1 d U
H3_1 H 0.3827 0.9116 -0.3294 0.184 Uiso 1 1 calc R
C4_1 C 0.3424(12) 1.0028(16) -0.3138(10) 0.171(7) Uani 1 1 d U
H4_1 H 0.3574 1.0287 -0.3603 0.205 Uiso 1 1 calc R
C5_1 C 0.3050(10) 1.0378(12) -0.2618(9) 0.144(5) Uani 1 1 d U
H5_1 H 0.2977 1.0881 -0.2726 0.173 Uiso 1 1 calc R
C6_1 C 0.2786(7) 0.9960(10) -0.1932(7) 0.103(4) Uani 1 1 d U
H6_1 H 0.2525 1.0183 -0.1584 0.123 Uiso 1 1 calc R
C7_1 C 0.2647(6) 0.8752(9) -0.1051(5) 0.087(3) Uani 1 1 d U
H7_1 H 0.2742 0.8246 -0.1079 0.105 Uiso 1 1 calc R
C8_1 C 0.1769(7) 0.8855(8) -0.0781(6) 0.088(3) Uani 1 1 d U
O9_1 O 0.1550(5) 0.9194(5) -0.0355(4) 0.095(2) Uani 1 1 d U
O10_1 O 0.1363(5) 0.8559(6) -0.1089(4) 0.112(3) Uani 1 1 d U
C11_1 C 0.0492(8) 0.8617(12) -0.0906(8) 0.148(7) Uani 1 1 d U
H11A_1 H 0.0262 0.8347 -0.1154 0.221 Uiso 1 1 calc R
H11B_1 H 0.0315 0.9118 -0.1033 0.221 Uiso 1 1 calc R
H11C_1 H 0.0328 0.8423 -0.0410 0.221 Uiso 1 1 calc R
N12_1 N 0.3140(5) 0.8862(5) -0.0528(4) 0.075(2) Uani 1 1 d U
H12_1 H 0.2926 0.9069 -0.0201 0.090 Uiso 1 1 calc R
C13_1 C 0.3877(6) 0.8639(6) -0.0586(6) 0.068(3) Uani 1 1 d U
O14_1 O 0.4237(5) 0.8309(5) -0.0999(4) 0.090(3) Uani 1 1 d U
C15_1 C 0.4334(6) 0.8826(6) -0.0078(5) 0.060(2) Uani 1 1 d U
C16_1 C 0.5131(6) 0.8733(6) -0.0149(5) 0.060(3) Uani 1 1 d U
H16_1 H 0.5415 0.8490 -0.0472 0.072 Uiso 1 1 calc R
C17_1 C 0.5516(6) 0.8994(6) 0.0252(6) 0.068(3) Uani 1 1 d DU
C18_1 C 0.5069(6) 0.9308(7) 0.0787(5) 0.072(3) Uani 1 1 d U
C19_1 C 0.4235(6) 0.9351(6) 0.0855(5) 0.060(2) Uani 1 1 d U
N20_1 N 0.3826(5) 0.9124(5) 0.0435(4) 0.068(2) Uani 1 1 d U
O21_1 O 0.6324(4) 0.8929(4) 0.0237(4) 0.075(2) Uani 1 1 d DU
C22_1 C 0.6810(6) 0.8552(8) -0.0277(5) 0.077(3) Uani 1 1 d DU
H22A_1 H 0.6641 0.8058 -0.0180 0.092 Uiso 1 1 calc R
H22B_1 H 0.6745 0.8806 -0.0750 0.092 Uiso 1 1 calc R
C23_1 C 0.7632(7) 0.8548(8) -0.0205(6) 0.091(3) Uani 1 1 d DU
H23_1 H 0.7774 0.9057 -0.0315 0.109 Uiso 1 1 calc R
C24_1 C 0.8161(7) 0.8210(9) -0.0764(7) 0.110(5) Uani 1 1 d DU
H24A_1 H 0.8030 0.8441 -0.1216 0.165 Uiso 1 1 calc R
H24B_1 H 0.8072 0.7700 -0.0652 0.165 Uiso 1 1 calc R
H24C_1 H 0.8712 0.8278 -0.0772 0.165 Uiso 1 1 calc R
C25_1 C 0.7787(7) 0.8204(8) 0.0500(6) 0.105(4) Uani 1 1 d DU
H25A_1 H 0.8348 0.8205 0.0500 0.157 Uiso 1 1 calc R
H25B_1 H 0.7620 0.7712 0.0641 0.157 Uiso 1 1 calc R
H25C_1 H 0.7496 0.8468 0.0823 0.157 Uiso 1 1 calc R
C26_1 C 0.5460(7) 0.9595(8) 0.1232(5) 0.084(3) Uani 1 1 d U
H26_1 H 0.6012 0.9563 0.1190 0.101 Uiso 1 1 calc R
C27_1 C 0.4993(7) 0.9913(7) 0.1710(6) 0.079(3) Uani 1 1 d U
H27_1 H 0.5230 1.0113 0.1991 0.095 Uiso 1 1 calc R
C28_1 C 0.4126(7) 0.9947(7) 0.1789(6) 0.080(3) Uani 1 1 d U
H28_1 H 0.3816 1.0156 0.2127 0.096 Uiso 1 1 calc R
C29_1 C 0.3778(7) 0.9679(6) 0.1381(5) 0.068(3) Uani 1 1 d U
N30_1 N 0.2952(5) 0.9637(5) 0.1491(4) 0.065(2) Uani 1 1 d U
H30_1 H 0.2791 0.9364 0.1270 0.078 Uiso 1 1 calc R
C31_1 C 0.2361(7) 0.9949(6) 0.1882(6) 0.066(2) Uani 1 1 d U
O32_1 O 0.2479(5) 1.0358(5) 0.2210(4) 0.091(2) Uani 1 1 d U
C33_1 C 0.1530(7) 0.9711(7) 0.1927(5) 0.069(3) Uani 1 1 d U
C34_1 C 0.0890(7) 1.0033(7) 0.2251(6) 0.083(3) Uani 1 1 d U
H34_1 H 0.0968 1.0414 0.2436 0.100 Uiso 1 1 calc R
C35_1 C 0.0115(8) 0.9822(8) 0.2321(7) 0.095(3) Uani 1 1 d DU
C36_1 C 0.0051(7) 0.9318(8) 0.1956(6) 0.083(3) Uani 1 1 d U
C37_1 C 0.0749(7) 0.8953(6) 0.1659(5) 0.066(2) Uani 1 1 d U
N38_1 N 0.1491(5) 0.9170(5) 0.1631(4) 0.0559(19) Uani 1 1 d U
O39_1 O -0.0548(5) 1.0125(6) 0.2599(5) 0.115(3) Uani 1 1 d DU
C40_1 C -0.0501(10) 1.0664(10) 0.2999(11) 0.146(6) Uani 1 1 d DU
H40A_1 H -0.0112 1.0494 0.3304 0.175 Uiso 1 1 calc R
H40B_1 H -0.0331 1.1123 0.2677 0.175 Uiso 1 1 calc R
C41_1 C -0.1278(11) 1.0768(10) 0.3416(9) 0.154(6) Uani 1 1 d DU
H41_1 H -0.1678 1.0868 0.3112 0.185 Uiso 1 1 calc R
C42_1 C -0.1244(19) 1.1454(16) 0.3706(16) 0.270(14) Uani 1 1 d DU
H42A_1 H -0.1755 1.1544 0.3976 0.404 Uiso 1 1 calc R
H42B_1 H -0.1110 1.1870 0.3320 0.404 Uiso 1 1 calc R
H42C_1 H -0.0847 1.1365 0.3998 0.404 Uiso 1 1 calc R
C43_1 C -0.1455(16) 1.0048(13) 0.3966(10) 0.221(10) Uani 1 1 d DU
H43A_1 H -0.1987 1.0076 0.4227 0.332 Uiso 1 1 calc R
H43B_1 H -0.1081 0.9956 0.4280 0.332 Uiso 1 1 calc R
H43C_1 H -0.1409 0.9662 0.3736 0.332 Uiso 1 1 calc R
C44_1 C 0.0663(7) 0.8391(7) 0.1322(5) 0.071(2) Uani 1 1 d U
C45_1 C -0.0118(8) 0.8191(7) 0.1324(5) 0.081(3) Uani 1 1 d U
H45_1 H -0.0183 0.7821 0.1120 0.097 Uiso 1 1 calc R
C46_1 C -0.0782(8) 0.8546(9) 0.1628(6) 0.100(4) Uani 1 1 d U
H46_1 H -0.1285 0.8424 0.1598 0.120 Uiso 1 1 calc R
C47_1 C -0.0731(7) 0.9062(9) 0.1966(7) 0.099(4) Uani 1 1 d U
H47_1 H -0.1190 0.9252 0.2203 0.118 Uiso 1 1 calc R
N48_1 N 0.1374(6) 0.8042(6) 0.1141(5) 0.088(3) Uani 1 1 d U
H48_1 H 0.1766 0.8150 0.1299 0.106 Uiso 1 1 calc R
C49_1 C 0.1558(8) 0.7539(7) 0.0741(6) 0.082(3) Uani 1 1 d U
O50_1 O 0.1052(6) 0.7329(5) 0.0455(5) 0.101(3) Uani 1 1 d U
C51_1 C 0.2411(8) 0.7245(7) 0.0665(6) 0.082(3) Uani 1 1 d U
C52_1 C 0.2698(9) 0.6886(7) 0.0099(8) 0.097(4) Uani 1 1 d U
H52_1 H 0.2367 0.6778 -0.0172 0.117 Uiso 1 1 calc R
C53_1 C 0.3515(9) 0.6723(7) 0.0005(6) 0.092(3) Uani 1 1 d DU
C54_1 C 0.4004(9) 0.6860(8) 0.0436(7) 0.097(4) Uani 1 1 d U
C55_1 C 0.3636(7) 0.7248(6) 0.0965(5) 0.069(3) Uani 1 1 d U
N56_1 N 0.2853(6) 0.7455(5) 0.1032(5) 0.076(2) Uani 1 1 d U
O57_1 O 0.3896(6) 0.6333(6) -0.0461(6) 0.125(3) Uani 1 1 d DU
C58_1 C 0.3434(10) 0.6127(8) -0.0885(8) 0.122(5) Uani 1 1 d DU
H58A_1 H 0.3235 0.6552 -0.1202 0.147 Uiso 1 1 calc R
H58B_1 H 0.2985 0.5851 -0.0596 0.147 Uiso 1 1 calc R
C59_1 C 0.4004(11) 0.5660(9) -0.1294(9) 0.135(5) Uani 1 1 d DU
H59_1 H 0.4433 0.5956 -0.1608 0.162 Uiso 1 1 calc R
C60_1 C 0.3566(16) 0.5342(18) -0.1713(15) 0.224(12) Uani 1 1 d DU
H60A_1 H 0.3938 0.5083 -0.1997 0.336 Uiso 1 1 calc R
H60B_1 H 0.3297 0.5726 -0.2011 0.336 Uiso 1 1 calc R
H60C_1 H 0.3182 0.5014 -0.1401 0.336 Uiso 1 1 calc R
C61_1 C 0.4344(13) 0.5031(9) -0.0839(9) 0.162(7) Uani 1 1 d DU
H61A_1 H 0.4634 0.5191 -0.0547 0.243 Uiso 1 1 calc R
H61B_1 H 0.4699 0.4759 -0.1120 0.243 Uiso 1 1 calc R
H61C_1 H 0.3924 0.4729 -0.0548 0.243 Uiso 1 1 calc R
C62_1 C 0.4106(8) 0.7422(7) 0.1415(6) 0.082(3) Uani 1 1 d U
C63_1 C 0.4908(7) 0.7276(6) 0.1357(6) 0.074(3) Uani 1 1 d U
H63_1 H 0.5200 0.7385 0.1657 0.089 Uiso 1 1 calc R
C64_1 C 0.5276(7) 0.6939(7) 0.0798(6) 0.079(3) Uani 1 1 d U
H64_1 H 0.5825 0.6844 0.0725 0.095 Uiso 1 1 calc R
C65_1 C 0.4836(7) 0.6755(6) 0.0371(6) 0.083(3) Uani 1 1 d U
H65_1 H 0.5108 0.6547 0.0016 0.099 Uiso 1 1 calc R
N66_1 N 0.3631(5) 0.7723(5) 0.1937(4) 0.072(2) Uani 1 1 d U
H66_1 H 0.3125 0.7733 0.1952 0.087 Uiso 1 1 calc R
C67_1 C 0.3865(7) 0.8003(6) 0.2422(6) 0.066(3) Uani 1 1 d U
O68_1 O 0.4568(5) 0.8068(5) 0.2454(4) 0.090(2) Uani 1 1 d U
C69_1 C 0.3190(8) 0.8261(6) 0.2868(6) 0.074(3) Uani 1 1 d U
C70_1 C 0.3326(8) 0.8740(7) 0.3265(6) 0.084(3) Uani 1 1 d U
H70_1 H 0.3840 0.8872 0.3250 0.101 Uiso 1 1 calc R
C71_1 C 0.2687(8) 0.9002(8) 0.3670(6) 0.094(3) Uani 1 1 d DU
C72_1 C 0.1880(9) 0.8777(8) 0.3719(6) 0.096(3) Uani 1 1 d U
C73_1 C 0.1859(7) 0.8288(7) 0.3339(5) 0.076(3) Uani 1 1 d U
N74_1 N 0.2495(6) 0.8025(6) 0.2947(4) 0.084(3) Uani 1 1 d U
O75_1 O 0.2729(7) 0.9498(6) 0.4040(5) 0.127(3) Uani 1 1 d DU
C76_1 C 0.3463(12) 0.9930(11) 0.3879(9) 0.143(5) Uani 1 1 d DU
H76A_1 H 0.3339 1.0389 0.4005 0.172 Uiso 1 1 calc R
H76B_1 H 0.3696 1.0026 0.3383 0.172 Uiso 1 1 calc R
C77_1 C 0.4035(11) 0.9447(12) 0.4328(8) 0.149(6) Uani 1 1 d DU
H77_1 H 0.4143 0.8973 0.4220 0.179 Uiso 1 1 calc R
C78_1 C 0.4813(18) 0.992(2) 0.4089(12) 0.278(17) Uani 1 1 d DU
H78A_1 H 0.5009 0.9969 0.3597 0.417 Uiso 1 1 calc R
H78B_1 H 0.5216 0.9673 0.4350 0.417 Uiso 1 1 calc R
H78C_1 H 0.4682 1.0387 0.4176 0.417 Uiso 1 1 calc R
C79_1 C 0.3814(12) 0.9368(16) 0.5111(9) 0.187(9) Uani 1 1 d DU
H79A_1 H 0.3354 0.9078 0.5299 0.280 Uiso 1 1 calc R
H79B_1 H 0.3696 0.9840 0.5200 0.280 Uiso 1 1 calc R
H79C_1 H 0.4252 0.9136 0.5331 0.280 Uiso 1 1 calc R
C80_1 C 0.1036(8) 0.8064(8) 0.3355(6) 0.093(3) Uani 1 1 d U
C81_1 C 0.0405(8) 0.8327(9) 0.3748(6) 0.099(4) Uani 1 1 d U
H81_1 H -0.0095 0.8146 0.3800 0.118 Uiso 1 1 calc R
C82_1 C 0.0487(10) 0.8855(10) 0.4070(7) 0.119(5) Uani 1 1 d U
H82_1 H 0.0033 0.9057 0.4301 0.143 Uiso 1 1 calc R
C83_1 C 0.1212(9) 0.9092(10) 0.4063(6) 0.110(4) Uani 1 1 d U
H83_1 H 0.1259 0.9454 0.4281 0.132 Uiso 1 1 calc R
N84_1 N 0.1094(6) 0.7519(6) 0.3009(5) 0.090(3) Uani 1 1 d U
H84_1 H 0.1563 0.7369 0.2843 0.109 Uiso 1 1 calc R
C85_1 C 0.0427(8) 0.7191(9) 0.2908(7) 0.099(3) Uani 1 1 d U
O86_1 O -0.0248(5) 0.7322(6) 0.3068(5) 0.116(3) Uani 1 1 d U
C87_1 C 0.0734(8) 0.6592(8) 0.2540(7) 0.093(3) Uani 1 1 d U
C88_1 C 0.0250(9) 0.6343(8) 0.2153(8) 0.109(4) Uani 1 1 d U
H88_1 H -0.0289 0.6484 0.2190 0.131 Uiso 1 1 calc R
C89_1 C 0.0595(11) 0.5877(9) 0.1707(9) 0.119(4) Uani 1 1 d DU
C90_1 C 0.1332(11) 0.5631(9) 0.1666(10) 0.121(4) Uani 1 1 d U
C91_1 C 0.1792(10) 0.5865(9) 0.2050(8) 0.104(4) Uani 1 1 d U
N92_1 N 0.1512(7) 0.6355(6) 0.2454(6) 0.089(3) Uani 1 1 d U
O93_1 O 0.0142(7) 0.5656(6) 0.1316(7) 0.145(4) Uani 1 1 d DU
C94_1 C -0.0657(11) 0.5953(11) 0.1279(12) 0.162(6) Uani 1 1 d DU
H94A_1 H -0.0658 0.6477 0.1097 0.194 Uiso 1 1 calc R
H94B_1 H -0.0995 0.5838 0.1740 0.194 Uiso 1 1 calc R
C95_1 C -0.0959(15) 0.5585(17) 0.0766(15) 0.227(10) Uani 1 1 d DU
H95_1 H -0.0922 0.5054 0.0863 0.273 Uiso 1 1 calc R
C96_1 C -0.1744(17) 0.5973(19) 0.062(2) 0.298(16) Uani 1 1 d DU
H96A_1 H -0.2157 0.5809 0.1023 0.447 Uiso 1 1 calc R
H96B_1 H -0.1876 0.5867 0.0219 0.447 Uiso 1 1 calc R
H96C_1 H -0.1697 0.6487 0.0538 0.447 Uiso 1 1 calc R
C97_1 C -0.041(2) 0.602(2) 0.0116(18) 0.254(13) Uani 1 1 d DU
H97A_1 H -0.0511 0.5905 -0.0296 0.381 Uiso 1 1 calc R
H97B_1 H 0.0132 0.5904 0.0160 0.381 Uiso 1 1 calc R
H97C_1 H -0.0526 0.6533 0.0076 0.381 Uiso 1 1 calc R
C98_1 C 0.2642(9) 0.5656(6) 0.2040(7) 0.092(3) Uani 1 1 d U
C99_1 C 0.2971(10) 0.5209(7) 0.1649(9) 0.114(4) Uani 1 1 d U
H99_1 H 0.3503 0.5049 0.1637 0.137 Uiso 1 1 calc R
C100_1 C 0.2497(12) 0.4976(8) 0.1245(10) 0.128(5) Uani 1 1 d U
H100_1 H 0.2736 0.4667 0.0968 0.154 Uiso 1 1 calc R
C101_1 C 0.1732(12) 0.5176(8) 0.1243(10) 0.129(5) Uani 1 1 d U
H101_1 H 0.1458 0.5015 0.0960 0.155 Uiso 1 1 calc R
N102_1 N 0.3025(6) 0.5867(5) 0.2496(5) 0.089(3) Uani 1 1 d U
H102_1 H 0.2739 0.6105 0.2773 0.107 Uiso 1 1 calc R
C103_1 C 0.3832(9) 0.5733(7) 0.2552(7) 0.098(4) Uani 1 1 d U
O104_1 O 0.4267(6) 0.5384(6) 0.2223(7) 0.126(3) Uani 1 1 d U
C105_1 C 0.4044(8) 0.6081(7) 0.3074(7) 0.093(3) Uani 1 1 d U
C106_1 C 0.4854(9) 0.6143(8) 0.3053(8) 0.109(4) Uani 1 1 d U
H106_1 H 0.5231 0.5940 0.2748 0.131 Uiso 1 1 calc R
C107_1 C 0.5085(10) 0.6477(10) 0.3451(9) 0.132(4) Uani 1 1 d DU
C108_1 C 0.4437(12) 0.6802(11) 0.3953(10) 0.137(5) Uani 1 1 d U
C109_1 C 0.3671(10) 0.6643(10) 0.3976(8) 0.121(4) Uani 1 1 d U
N110_1 N 0.3448(7) 0.6310(7) 0.3526(6) 0.110(3) Uani 1 1 d U
O111_1 O 0.5782(8) 0.6740(9) 0.3521(8) 0.173(5) Uani 1 1 d DU
C112_1 C 0.6397(12) 0.6509(14) 0.3038(13) 0.177(7) Uani 1 1 d DU
H11D_1 H 0.6237 0.6567 0.2590 0.212 Uiso 1 1 calc R
H11E_1 H 0.6562 0.6005 0.3216 0.212 Uiso 1 1 calc R
C113_1 C 0.7094(12) 0.7048(15) 0.2976(17) 0.210(9) Uani 1 1 d DU
H113_1 H 0.7174 0.7070 0.3439 0.252 Uiso 1 1 calc R
C114_1 C 0.7788(10) 0.6688(16) 0.2611(11) 0.188(9) Uani 1 1 d DU
H11F_1 H 0.8262 0.6937 0.2576 0.282 Uiso 1 1 calc R
H11G_1 H 0.7707 0.6700 0.2149 0.282 Uiso 1 1 calc R
H11H_1 H 0.7846 0.6192 0.2872 0.282 Uiso 1 1 calc R
C115_1 C 0.682(2) 0.7817(16) 0.254(2) 0.278(17) Uani 1 1 d DU
H11I_1 H 0.7228 0.8158 0.2471 0.417 Uiso 1 1 calc R
H11J_1 H 0.6333 0.7982 0.2786 0.417 Uiso 1 1 calc R
H11K_1 H 0.6747 0.7778 0.2088 0.417 Uiso 1 1 calc R
C116_1 C 0.2844(10) 0.6878(8) 0.4471(7) 0.107(4) Uani 1 1 d U
C117_1 C 0.3097(18) 0.7270(14) 0.4905(12) 0.184(6) Uani 1 1 d U
H117_1 H 0.2717 0.7461 0.5217 0.221 Uiso 1 1 calc R
C118_1 C 0.3922(17) 0.7370(13) 0.4866(12) 0.173(7) Uani 1 1 d U
H118_1 H 0.4017 0.7613 0.5185 0.207 Uiso 1 1 calc R
C119_1 C 0.4633(17) 0.7172(10) 0.4432(12) 0.164(6) Uani 1 1 d U
H119_1 H 0.5147 0.7268 0.4456 0.197 Uiso 1 1 calc R
N120_1 N 0.2150(9) 0.6640(9) 0.4507(7) 0.141(4) Uani 1 1 d U
H120_1 H 0.2151 0.6356 0.4238 0.169 Uiso 1 1 calc R
C121_1 C 0.1403(10) 0.6754(13) 0.4895(9) 0.150(5) Uani 1 1 d U
O122_1 O 0.1397(13) 0.7223(10) 0.5303(8) 0.226(7) Uani 1 1 d U
C123_1 C 0.0751(7) 0.6486(9) 0.4740(7) 0.185(5) Uani 1 1 d GU
C124_1 C -0.0036(9) 0.6726(8) 0.4917(7) 0.178(6) Uani 1 1 d GU
H124_1 H -0.0153 0.7092 0.5153 0.214 Uiso 1 1 calc R
C125_1 C -0.0646(6) 0.6419(9) 0.4742(7) 0.181(5) Uani 1 1 d GDU
C126_1 C -0.0470(7) 0.5873(9) 0.4389(7) 0.190(5) Uani 1 1 d GU
C127_1 C 0.0316(9) 0.5633(8) 0.4212(7) 0.176(5) Uani 1 1 d GU
N128_1 N 0.0927(6) 0.5939(9) 0.4388(7) 0.189(5) Uani 1 1 d GU
O129_1 O -0.1418(8) 0.6780(10) 0.4826(9) 0.189(5) Uani 1 1 d DU
C130_1 C -0.1507(13) 0.7463(17) 0.4995(17) 0.220(8) Uani 1 1 d DU
H13A_1 H -0.1227 0.7840 0.4623 0.264 Uiso 1 1 calc R
H13B_1 H -0.1336 0.7438 0.5433 0.264 Uiso 1 1 calc R
C131_1 C -0.2453(13) 0.758(2) 0.5061(15) 0.226(10) Uani 1 1 d DU
H131_1 H -0.2783 0.7153 0.5283 0.271 Uiso 1 1 calc R
C132_1 C -0.251(2) 0.820(2) 0.5448(15) 0.293(17) Uani 1 1 d DU
H13C_1 H -0.3037 0.8422 0.5480 0.440 Uiso 1 1 calc R
H13D_1 H -0.2130 0.8559 0.5189 0.440 Uiso 1 1 calc R
H13E_1 H -0.2395 0.8000 0.5912 0.440 Uiso 1 1 calc R
C133_1 C -0.2410(18) 0.7905(18) 0.4310(14) 0.260(13) Uani 1 1 d DU
H13F_1 H -0.2235 0.7542 0.4054 0.391 Uiso 1 1 calc R
H13G_1 H -0.2039 0.8288 0.4158 0.391 Uiso 1 1 calc R
H13H_1 H -0.2928 0.8100 0.4224 0.391 Uiso 1 1 calc R
C134_1 C 0.0580(16) 0.5101(15) 0.3925(15) 0.198(6) Uani 1 1 d U
C135_1 C -0.0159(11) 0.4860(12) 0.3800(11) 0.187(6) Uani 1 1 d U
H135_1 H -0.0067 0.4449 0.3627 0.224 Uiso 1 1 calc R
C136_1 C -0.0924(13) 0.5081(16) 0.3872(12) 0.195(7) Uani 1 1 d U
H136_1 H -0.1293 0.4905 0.3681 0.234 Uiso 1 1 calc R
C137_1 C -0.1143(14) 0.5653(15) 0.4297(14) 0.196(7) Uani 1 1 d U
H137_1 H -0.1655 0.5816 0.4461 0.235 Uiso 1 1 calc R
N138_1 N 0.1262(11) 0.4859(12) 0.3841(12) 0.189(6) Uani 1 1 d U
H138_1 H 0.1584 0.5026 0.4033 0.227 Uiso 1 1 calc R
C139_1 C 0.1568(15) 0.4385(17) 0.3500(16) 0.181(6) Uani 1 1 d DU
O140_1 O 0.1218(14) 0.4014(13) 0.3200(15) 0.278(10) Uani 1 1 d U
C141_1 C 0.2399(11) 0.4256(9) 0.3598(9) 0.135(4) Uani 1 1 d DU
C142_1 C 0.2895(17) 0.3820(11) 0.3080(12) 0.169(6) Uani 1 1 d U
H142_1 H 0.2655 0.3637 0.2789 0.202 Uiso 1 1 calc R
C143_1 C 0.3664(16) 0.3728(10) 0.3078(11) 0.160(5) Uani 1 1 d DU
C144_1 C 0.4130(15) 0.3864(10) 0.3480(10) 0.135(5) Uani 1 1 d U
C145_1 C 0.3553(9) 0.4247(8) 0.4017(8) 0.104(3) Uani 1 1 d U
N146_1 N 0.2791(9) 0.4378(8) 0.3979(8) 0.129(4) Uani 1 1 d U
O147_1 O 0.4220(11) 0.3302(8) 0.2660(8) 0.200(5) Uani 1 1 d DU
C148_1 C 0.372(2) 0.3077(12) 0.2213(15) 0.226(9) Uani 1 1 d DU
H14A_1 H 0.3166 0.3038 0.2449 0.272 Uiso 1 1 calc R
H14B_1 H 0.3743 0.3433 0.1764 0.272 Uiso 1 1 calc R
C149_1 C 0.4059(19) 0.2356(14) 0.2108(14) 0.206(9) Uani 1 1 d DU
H149_1 H 0.4562 0.2536 0.1808 0.248 Uiso 1 1 calc R
C150_1 C 0.3701(15) 0.2183(16) 0.1527(12) 0.209(9) Uani 1 1 d DU
H15A_1 H 0.3374 0.2591 0.1330 0.313 Uiso 1 1 calc R
H15B_1 H 0.3381 0.1764 0.1723 0.313 Uiso 1 1 calc R
H15C_1 H 0.4123 0.2086 0.1166 0.313 Uiso 1 1 calc R
C151_1 C 0.4417(16) 0.1784(12) 0.2603(13) 0.194(8) Uani 1 1 d DU
H15D_1 H 0.4125 0.1350 0.2710 0.291 Uiso 1 1 calc R
H15E_1 H 0.4401 0.1933 0.3026 0.291 Uiso 1 1 calc R
H15F_1 H 0.4961 0.1690 0.2401 0.291 Uiso 1 1 calc R
C152_1 C 0.3944(9) 0.4395(8) 0.4495(7) 0.104(4) Uani 1 1 d U
C153_1 C 0.4739(8) 0.4336(7) 0.4470(7) 0.096(4) Uani 1 1 d U
H153_1 H 0.4959 0.4500 0.4786 0.115 Uiso 1 1 calc R
C154_1 C 0.5230(11) 0.4031(9) 0.3973(9) 0.130(5) Uani 1 1 d U
H154_1 H 0.5781 0.3995 0.3936 0.156 Uiso 1 1 calc R
C155_1 C 0.4831(13) 0.3766(9) 0.3509(9) 0.130(5) Uani 1 1 d U
H155_1 H 0.5142 0.3503 0.3215 0.157 Uiso 1 1 calc R
N156_1 N 0.3482(9) 0.4702(9) 0.5041(7) 0.115(4) Uani 1 1 d U
O157_1 O 0.3729(7) 0.5229(7) 0.5157(5) 0.119(3) Uani 1 1 d U
O158_1 O 0.2881(8) 0.4433(8) 0.5413(6) 0.160(4) Uani 1 1 d U
C401_1 C 0.110(2) 0.3119(13) 0.2142(14) 0.225(11) Uani 1 1 d DU
H40C_1 H 0.0748 0.3502 0.2268 0.338 Uiso 1 1 calc R
H40D_1 H 0.0940 0.2977 0.1768 0.338 Uiso 1 1 calc R
H40E_1 H 0.1636 0.3289 0.1989 0.338 Uiso 1 1 calc R
C402_1 C 0.1080(10) 0.2417(8) 0.2828(7) 0.164(6) Uani 1 1 d GDU
C403_1 C 0.1544(8) 0.1777(9) 0.2853(7) 0.156(6) Uani 1 1 d GU
H403_1 H 0.1921 0.1726 0.2463 0.188 Uiso 1 1 calc R
C404_1 C 0.1443(9) 0.1212(8) 0.3459(8) 0.180(8) Uani 1 1 d GU
H404_1 H 0.1753 0.0783 0.3476 0.216 Uiso 1 1 calc R
C405_1 C 0.0880(11) 0.1287(9) 0.4041(7) 0.245(12) Uani 1 1 d GU
H405_1 H 0.0813 0.0910 0.4447 0.294 Uiso 1 1 calc R
C406_1 C 0.0417(10) 0.1928(11) 0.4016(7) 0.239(10) Uani 1 1 d GU
H406_1 H 0.0039 0.1978 0.4405 0.286 Uiso 1 1 calc R
C407_1 C 0.0517(10) 0.2493(8) 0.3410(9) 0.196(8) Uani 1 1 d GU
H407_1 H 0.0207 0.2921 0.3393 0.235 Uiso 1 1 calc R
C1_2 C 0.8319(4) 0.0779(5) 1.0691(5) 0.099(3) Uani 1 1 d GU
C2_2 C 0.8428(5) 0.0204(5) 1.0374(5) 0.105(4) Uani 1 1 d GU
H2_2 H 0.7989 0.0004 1.0297 0.126 Uiso 1 1 calc R
C3_2 C 0.9193(6) -0.0073(5) 1.0172(5) 0.110(4) Uani 1 1 d GU
H3_2 H 0.9265 -0.0458 0.9960 0.131 Uiso 1 1 calc R
C4_2 C 0.9849(4) 0.0225(6) 1.0287(5) 0.116(4) Uani 1 1 d GU
H4_2 H 1.0360 0.0040 1.0152 0.140 Uiso 1 1 calc R
C5_2 C 0.9740(5) 0.0800(6) 1.0604(5) 0.111(4) Uani 1 1 d GU
H5_2 H 1.0179 0.1000 1.0681 0.133 Uiso 1 1 calc R
C6_2 C 0.8975(6) 0.1077(5) 1.0806(5) 0.115(4) Uani 1 1 d GU
H6_2 H 0.8902 0.1462 1.1018 0.138 Uiso 1 1 calc R
C7_2 C 0.7454(8) 0.1154(9) 1.0880(6) 0.106(3) Uani 1 1 d U
H7_2 H 0.7482 0.1670 1.0860 0.127 Uiso 1 1 calc R
C8_2 C 0.7185(12) 0.0698(17) 1.1625(9) 0.159(6) Uani 1 1 d U
O9_2 O 0.6934(8) 0.0097(10) 1.1778(6) 0.163(5) Uani 1 1 d U
O10_2 O 0.7254(8) 0.0995(12) 1.2130(6) 0.203(7) Uani 1 1 d U
C11_2 C 0.691(2) 0.051(2) 1.287(2) 0.335(13) Uani 1 1 d U
H11A_2 H 0.6975 0.0736 1.3224 0.502 Uiso 1 1 calc R
H11B_2 H 0.7185 0.0042 1.2936 0.502 Uiso 1 1 calc R
H11C_2 H 0.6351 0.0448 1.2897 0.502 Uiso 1 1 calc R
N12_2 N 0.6970(6) 0.1046(6) 1.0466(5) 0.086(3) Uani 1 1 d U
H12_2 H 0.7170 0.0832 1.0140 0.103 Uiso 1 1 calc R
C13_2 C 0.6183(7) 0.1258(7) 1.0535(6) 0.072(3) Uani 1 1 d U
O14_2 O 0.5858(4) 0.1574(5) 1.0992(4) 0.087(2) Uani 1 1 d U
C15_2 C 0.5759(6) 0.1097(5) 1.0023(6) 0.061(2) Uani 1 1 d U
C16_2 C 0.4914(7) 0.1199(6) 1.0119(6) 0.070(3) Uani 1 1 d U
H16_2 H 0.4635 0.1374 1.0493 0.084 Uiso 1 1 calc R
C17_2 C 0.4514(6) 0.1037(6) 0.9656(6) 0.070(3) Uani 1 1 d DU
C18_2 C 0.4921(6) 0.0686(5) 0.9138(5) 0.057(2) Uani 1 1 d U
C19_2 C 0.5759(6) 0.0627(6) 0.9087(5) 0.067(3) Uani 1 1 d U
N20_2 N 0.6154(5) 0.0842(5) 0.9515(4) 0.063(2) Uani 1 1 d U
O21_2 O 0.3701(4) 0.1116(4) 0.9672(4) 0.084(2) Uani 1 1 d DU
C22_2 C 0.3238(7) 0.1421(7) 1.0206(7) 0.084(3) Uani 1 1 d DU
H22A_2 H 0.3440 0.1884 1.0192 0.101 Uiso 1 1 calc R
H22B_2 H 0.3246 0.1096 1.0666 0.101 Uiso 1 1 calc R
C23_2 C 0.2356(7) 0.1527(9) 1.0036(9) 0.115(4) Uani 1 1 d DU
H23_2 H 0.2360 0.1905 0.9597 0.137 Uiso 1 1 calc R
C24_2 C 0.1842(10) 0.1840(10) 1.0669(10) 0.151(6) Uani 1 1 d DU
H24A_2 H 0.2072 0.2274 1.0683 0.226 Uiso 1 1 calc R
H24B_2 H 0.1845 0.1482 1.1106 0.226 Uiso 1 1 calc R
H24C_2 H 0.1303 0.1949 1.0594 0.226 Uiso 1 1 calc R
C25_2 C 0.2042(9) 0.0881(9) 0.9963(10) 0.138(5) Uani 1 1 d DU
H25A_2 H 0.1515 0.0990 0.9857 0.207 Uiso 1 1 calc R
H25B_2 H 0.2021 0.0508 1.0394 0.207 Uiso 1 1 calc R
H25C_2 H 0.2382 0.0713 0.9590 0.207 Uiso 1 1 calc R
C26_2 C 0.4559(6) 0.0432(6) 0.8695(5) 0.065(3) Uani 1 1 d U
H26_2 H 0.4010 0.0491 0.8719 0.078 Uiso 1 1 calc R
C27_2 C 0.5021(7) 0.0088(6) 0.8215(6) 0.067(3) Uani 1 1 d U
H27_2 H 0.4774 -0.0118 0.7944 0.080 Uiso 1 1 calc R
C28_2 C 0.5835(6) 0.0047(6) 0.8136(5) 0.063(3) Uani 1 1 d U
H28_2 H 0.6130 -0.0164 0.7793 0.075 Uiso 1 1 calc R
C29_2 C 0.6245(6) 0.0318(5) 0.8560(5) 0.056(2) Uani 1 1 d U
N30_2 N 0.7062(5) 0.0345(5) 0.8494(4) 0.071(2) Uani 1 1 d U
H30_2 H 0.7227 0.0553 0.8767 0.085 Uiso 1 1 calc R
C31_2 C 0.7620(7) 0.0079(7) 0.8046(5) 0.078(3) Uani 1 1 d U
O32_2 O 0.7557(4) -0.0355(5) 0.7715(4) 0.083(2) Uani 1 1 d U
C33_2 C 0.8466(7) 0.0292(7) 0.8068(5) 0.071(3) Uani 1 1 d U
C34_2 C 0.9154(7) -0.0066(6) 0.7711(5) 0.068(3) Uani 1 1 d U
H34_2 H 0.9105 -0.0416 0.7479 0.082 Uiso 1 1 calc R
C35_2 C 0.9852(6) 0.0153(6) 0.7750(5) 0.064(2) Uani 1 1 d DU
C36_2 C 0.9975(7) 0.0706(6) 0.8110(6) 0.072(3) Uani 1 1 d U
C37_2 C 0.9244(7) 0.1007(6) 0.8421(5) 0.068(2) Uani 1 1 d U
N38_2 N 0.8507(6) 0.0818(6) 0.8381(5) 0.081(2) Uani 1 1 d U
O39_2 O 1.0564(4) -0.0101(5) 0.7424(4) 0.094(2) Uani 1 1 d DU
C40_2 C 1.0537(7) -0.0638(8) 0.7033(7) 0.099(4) Uani 1 1 d DU
H40A_2 H 1.0157 -0.0476 0.6720 0.119 Uiso 1 1 calc R
H40B_2 H 1.0371 -0.1098 0.7354 0.119 Uiso 1 1 calc R
C41_2 C 1.1405(9) -0.0738(11) 0.6591(10) 0.138(5) Uani 1 1 d DU
H41_2 H 1.1793 -0.0868 0.6908 0.165 Uiso 1 1 calc R
C42_2 C 1.1424(13) -0.1301(13) 0.6224(14) 0.213(11) Uani 1 1 d DU
H42A_2 H 1.1951 -0.1352 0.5963 0.319 Uiso 1 1 calc R
H42B_2 H 1.1051 -0.1169 0.5908 0.319 Uiso 1 1 calc R
H42C_2 H 1.1283 -0.1753 0.6558 0.319 Uiso 1 1 calc R
C43_2 C 1.1615(11) -0.0009(12) 0.6058(12) 0.182(8) Uani 1 1 d DU
H43A_2 H 1.2148 -0.0047 0.5803 0.273 Uiso 1 1 calc R
H43B_2 H 1.1580 0.0365 0.6302 0.273 Uiso 1 1 calc R
H43C_2 H 1.1249 0.0109 0.5737 0.273 Uiso 1 1 calc R
C44_2 C 0.9278(7) 0.1593(7) 0.8717(6) 0.076(3) Uani 1 1 d U
C45_2 C 1.0003(6) 0.1783(7) 0.8804(6) 0.083(3) Uani 1 1 d U
H45_2 H 1.0037 0.2124 0.9052 0.100 Uiso 1 1 calc R
C46_2 C 1.0699(7) 0.1429(7) 0.8495(7) 0.084(3) Uani 1 1 d U
H46_2 H 1.1194 0.1567 0.8526 0.101 Uiso 1 1 calc R
C47_2 C 1.0682(7) 0.0929(7) 0.8174(7) 0.082(3) Uani 1 1 d U
H47_2 H 1.1158 0.0719 0.7986 0.098 Uiso 1 1 calc R
N48_2 N 0.8542(5) 0.1928(5) 0.8962(4) 0.062(2) Uani 1 1 d U
H48_2 H 0.8127 0.1780 0.8868 0.074 Uiso 1 1 calc R
C49_2 C 0.8401(8) 0.2433(7) 0.9314(6) 0.076(3) Uani 1 1 d U
O50_2 O 0.8852(6) 0.2655(5) 0.9580(5) 0.095(3) Uani 1 1 d U
C51_2 C 0.7525(7) 0.2692(5) 0.9423(6) 0.071(3) Uani 1 1 d U
C52_2 C 0.7187(7) 0.3049(6) 0.9862(6) 0.072(3) Uani 1 1 d U
H52_2 H 0.7503 0.3167 1.0140 0.086 Uiso 1 1 calc R
C53_2 C 0.6398(8) 0.3275(7) 0.9962(7) 0.087(3) Uani 1 1 d DU
C54_2 C 0.5935(7) 0.3075(5) 0.9545(6) 0.070(3) Uani 1 1 d U
C55_2 C 0.6316(8) 0.2742(6) 0.9036(6) 0.080(3) Uani 1 1 d U
N56_2 N 0.7136(6) 0.2540(5) 0.8931(5) 0.074(2) Uani 1 1 d U
O57_2 O 0.5995(6) 0.3589(5) 1.0461(5) 0.102(3) Uani 1 1 d DU
C58_2 C 0.6459(11) 0.3869(10) 1.0886(8) 0.136(5) Uani 1 1 d DU
H58A_2 H 0.6696 0.3466 1.1199 0.164 Uiso 1 1 calc R
H58B_2 H 0.6885 0.4163 1.0578 0.164 Uiso 1 1 calc R
C59_2 C 0.5921(11) 0.4308(9) 1.1295(8) 0.126(5) Uani 1 1 d DU
H59_2 H 0.5457 0.4029 1.1563 0.151 Uiso 1 1 calc R
C60_2 C 0.6363(12) 0.4544(10) 1.1803(9) 0.146(6) Uani 1 1 d DU
H60A_2 H 0.5994 0.4804 1.2089 0.219 Uiso 1 1 calc R
H60B_2 H 0.6787 0.4854 1.1535 0.219 Uiso 1 1 calc R
H60C_2 H 0.6580 0.4121 1.2099 0.219 Uiso 1 1 calc R
C61_2 C 0.566(2) 0.4948(13) 1.0793(13) 0.237(13) Uani 1 1 d DU
H61A_2 H 0.5378 0.4801 1.0492 0.355 Uiso 1 1 calc R
H61B_2 H 0.6124 0.5205 1.0515 0.355 Uiso 1 1 calc R
H61C_2 H 0.5325 0.5260 1.1042 0.355 Uiso 1 1 calc R
C62_2 C 0.5909(7) 0.2595(6) 0.8548(6) 0.071(3) Uani 1 1 d U
C63_2 C 0.5102(8) 0.2729(7) 0.8639(7) 0.093(4) Uani 1 1 d U
H63_2 H 0.4816 0.2606 0.8342 0.112 Uiso 1 1 calc R
C64_2 C 0.4689(9) 0.3054(7) 0.9180(8) 0.100(4) Uani 1 1 d U
H64_2 H 0.4138 0.3134 0.9229 0.120 Uiso 1 1 calc R
C65_2 C 0.5078(9) 0.3249(8) 0.9627(9) 0.108(4) Uani 1 1 d U
H65_2 H 0.4813 0.3481 0.9966 0.130 Uiso 1 1 calc R
N66_2 N 0.6335(6) 0.2276(5) 0.8025(4) 0.076(2) Uani 1 1 d U
H66_2 H 0.6842 0.2252 0.8012 0.091 Uiso 1 1 calc R
C67_2 C 0.6134(8) 0.2005(7) 0.7548(6) 0.081(3) Uani 1 1 d U
O68_2 O 0.5446(5) 0.1954(4) 0.7472(4) 0.075(2) Uani 1 1 d U
C69_2 C 0.6867(7) 0.1769(6) 0.7052(5) 0.067(3) Uani 1 1 d U
C70_2 C 0.6761(8) 0.1287(7) 0.6672(6) 0.088(3) Uani 1 1 d U
H70_2 H 0.6248 0.1162 0.6674 0.105 Uiso 1 1 calc R
C71_2 C 0.7405(9) 0.0992(8) 0.6293(7) 0.094(3) Uani 1 1 d DU
C72_2 C 0.8167(8) 0.1225(8) 0.6278(6) 0.089(3) Uani 1 1 d U
C73_2 C 0.8252(7) 0.1740(7) 0.6697(6) 0.079(3) Uani 1 1 d U
N74_2 N 0.7556(5) 0.1980(4) 0.7092(4) 0.060(2) Uani 1 1 d U
O75_2 O 0.7398(6) 0.0530(6) 0.5898(5) 0.120(3) Uani 1 1 d DU
C76_2 C 0.6659(10) 0.0229(9) 0.5973(8) 0.122(4) Uani 1 1 d DU
H76A_2 H 0.6399 0.0141 0.6461 0.147 Uiso 1 1 calc R
H76B_2 H 0.6754 -0.0239 0.5859 0.147 Uiso 1 1 calc R
C77_2 C 0.6099(10) 0.0685(12) 0.5526(8) 0.141(5) Uani 1 1 d DU
H77_2 H 0.6006 0.1175 0.5601 0.170 Uiso 1 1 calc R
C78_2 C 0.5337(13) 0.0256(16) 0.5761(13) 0.206(10) Uani 1 1 d DU
H78A_2 H 0.5148 0.0204 0.6254 0.309 Uiso 1 1 calc R
H78B_2 H 0.5449 -0.0216 0.5672 0.309 Uiso 1 1 calc R
H78C_2 H 0.4936 0.0510 0.5504 0.309 Uiso 1 1 calc R
C79_2 C 0.6452(13) 0.0700(16) 0.4796(9) 0.194(9) Uani 1 1 d DU
H79A_2 H 0.6911 0.0994 0.4649 0.290 Uiso 1 1 calc R
H79B_2 H 0.6067 0.0900 0.4501 0.290 Uiso 1 1 calc R
H79C_2 H 0.6610 0.0214 0.4758 0.290 Uiso 1 1 calc R
C80_2 C 0.8939(7) 0.2007(7) 0.6685(5) 0.070(2) Uani 1 1 d U
C81_2 C 0.9657(7) 0.1689(8) 0.6351(6) 0.092(3) Uani 1 1 d U
H81_2 H 1.0154 0.1801 0.6405 0.110 Uiso 1 1 calc R
C82_2 C 0.9603(9) 0.1230(8) 0.5962(6) 0.094(3) Uani 1 1 d U
H82_2 H 1.0075 0.1067 0.5719 0.113 Uiso 1 1 calc R
C83_2 C 0.8927(9) 0.0993(7) 0.5898(6) 0.092(3) Uani 1 1 d U
H83_2 H 0.8934 0.0680 0.5612 0.111 Uiso 1 1 calc R
N84_2 N 0.8938(6) 0.2529(6) 0.7045(5) 0.082(2) Uani 1 1 d U
H84_2 H 0.8463 0.2672 0.7202 0.099 Uiso 1 1 calc R
C85_2 C 0.9471(8) 0.2857(7) 0.7203(6) 0.084(3) Uani 1 1 d U
O86_2 O 1.0225(5) 0.2708(5) 0.7051(5) 0.104(3) Uani 1 1 d U
C87_2 C 0.9188(7) 0.3426(7) 0.7606(6) 0.080(3) Uani 1 1 d U
C88_2 C 0.9737(9) 0.3650(8) 0.7940(9) 0.106(4) Uani 1 1 d U
H88_2 H 1.0266 0.3478 0.7881 0.128 Uiso 1 1 calc R
C89_2 C 0.9490(9) 0.4098(8) 0.8331(10) 0.112(4) Uani 1 1 d DU
C90_2 C 0.8585(9) 0.4361(7) 0.8412(8) 0.098(3) Uani 1 1 d U
C91_2 C 0.8138(7) 0.4131(7) 0.7978(7) 0.083(3) Uani 1 1 d U
N92_2 N 0.8456(6) 0.3633(6) 0.7587(5) 0.085(3) Uani 1 1 d U
O93_2 O 0.9837(7) 0.4365(6) 0.8755(7) 0.132(3) Uani 1 1 d DU
C94_2 C 1.0590(12) 0.4031(10) 0.8882(13) 0.164(6) Uani 1 1 d DU
H94A_2 H 1.0985 0.4169 0.8456 0.197 Uiso 1 1 calc R
H94B_2 H 1.0554 0.3507 0.9001 0.197 Uiso 1 1 calc R
C95_2 C 1.0865(14) 0.4247(9) 0.9475(13) 0.181(7) Uani 1 1 d DU
H95_2 H 1.0783 0.4772 0.9423 0.217 Uiso 1 1 calc R
C96_2 C 1.1755(15) 0.4013(14) 0.9482(17) 0.227(11) Uani 1 1 d DU
H96A_2 H 1.2070 0.4231 0.9035 0.340 Uiso 1 1 calc R
H96B_2 H 1.1818 0.3494 0.9573 0.340 Uiso 1 1 calc R
H96C_2 H 1.1928 0.4170 0.9843 0.340 Uiso 1 1 calc R
C97_2 C 1.028(2) 0.381(2) 1.0148(17) 0.267(13) Uani 1 1 d DU
H97A_2 H 1.0362 0.3940 1.0558 0.401 Uiso 1 1 calc R
H97B_2 H 1.0383 0.3299 1.0203 0.401 Uiso 1 1 calc R
H97C_2 H 0.9735 0.3933 1.0088 0.401 Uiso 1 1 calc R
C98_2 C 0.7370(8) 0.4383(8) 0.7988(7) 0.090(3) Uani 1 1 d U
C99_2 C 0.7005(9) 0.4840(7) 0.8479(8) 0.104(4) Uani 1 1 d U
H99_2 H 0.6464 0.4974 0.8526 0.124 Uiso 1 1 calc R
C100_2 C 0.7459(11) 0.5055(8) 0.8848(10) 0.123(5) Uani 1 1 d U
H100_2 H 0.7234 0.5353 0.9140 0.148 Uiso 1 1 calc R
C101_2 C 0.8272(11) 0.4842(8) 0.8807(10) 0.118(4) Uani 1 1 d U
H101_2 H 0.8590 0.5022 0.9042 0.141 Uiso 1 1 calc R
N102_2 N 0.6945(6) 0.4157(6) 0.7568(5) 0.087(3) Uani 1 1 d U
H102_2 H 0.7226 0.3883 0.7325 0.105 Uiso 1 1 calc R
C103_2 C 0.6213(8) 0.4272(8) 0.7462(7) 0.085(3) Uani 1 1 d U
O104_2 O 0.5688(6) 0.4645(5) 0.7776(5) 0.101(3) Uani 1 1 d U
C105_2 C 0.5990(9) 0.3971(7) 0.6903(8) 0.092(3) Uani 1 1 d U
C106_2 C 0.5193(11) 0.3890(10) 0.6942(10) 0.132(5) Uani 1 1 d U
H106_2 H 0.4791 0.4079 0.7240 0.158 Uiso 1 1 calc R
C107_2 C 0.5031(9) 0.3457(9) 0.6445(9) 0.110(4) Uani 1 1 d DU
C108_2 C 0.5692(12) 0.3255(9) 0.5999(8) 0.121(4) Uani 1 1 d U
C109_2 C 0.6433(11) 0.3342(10) 0.5999(8) 0.115(4) Uani 1 1 d U
N110_2 N 0.6556(8) 0.3717(5) 0.6478(6) 0.107(3) Uani 1 1 d U
O111_2 O 0.4304(8) 0.3384(8) 0.6465(7) 0.160(4) Uani 1 1 d DU
C112_2 C 0.3641(9) 0.3579(10) 0.6926(10) 0.133(5) Uani 1 1 d DU
H11D_2 H 0.3483 0.4085 0.6747 0.159 Uiso 1 1 calc R
H11E_2 H 0.3783 0.3525 0.7382 0.159 Uiso 1 1 calc R
C113_2 C 0.2953(12) 0.3103(14) 0.7002(19) 0.213(9) Uani 1 1 d DU
H113_2 H 0.2861 0.3097 0.6537 0.256 Uiso 1 1 calc R
C114_2 C 0.2182(19) 0.342(3) 0.742(3) 0.36(3) Uani 1 1 d DU
H11F_2 H 0.1734 0.3136 0.7453 0.537 Uiso 1 1 calc R
H11G_2 H 0.2078 0.3914 0.7185 0.537 Uiso 1 1 calc R
H11H_2 H 0.2264 0.3394 0.7888 0.537 Uiso 1 1 calc R
C115_2 C 0.3105(18) 0.2330(16) 0.7425(18) 0.260(16) Uani 1 1 d DU
H11I_2 H 0.2660 0.2042 0.7461 0.390 Uiso 1 1 calc R
H11J_2 H 0.3171 0.2338 0.7886 0.390 Uiso 1 1 calc R
H11K_2 H 0.3580 0.2123 0.7193 0.390 Uiso 1 1 calc R
C116_2 C 0.7034(11) 0.3157(9) 0.5521(6) 0.108(4) Uani 1 1 d U
C117_2 C 0.6956(10) 0.2735(11) 0.5076(8) 0.136(5) Uani 1 1 d U
H117_2 H 0.7379 0.2576 0.4775 0.164 Uiso 1 1 calc R
C118_2 C 0.6203(9) 0.2586(11) 0.5135(7) 0.125(4) Uani 1 1 d U
H118_2 H 0.6133 0.2338 0.4812 0.150 Uiso 1 1 calc R
C119_2 C 0.5511(11) 0.2709(11) 0.5554(10) 0.144(5) Uani 1 1 d U
H119_2 H 0.5022 0.2518 0.5583 0.172 Uiso 1 1 calc R
N120_2 N 0.7745(9) 0.3323(9) 0.5577(7) 0.140(4) Uani 1 1 d U
H120_2 H 0.7742 0.3546 0.5898 0.168 Uiso 1 1 calc R
C121_2 C 0.8610(10) 0.3179(11) 0.5149(7) 0.125(4) Uani 1 1 d U
O122_2 O 0.8693(10) 0.2855(11) 0.4776(7) 0.203(6) Uani 1 1 d U
C123_2 C 0.9229(7) 0.3528(7) 0.5296(6) 0.148(4) Uani 1 1 d GU
C124_2 C 1.0024(8) 0.3294(7) 0.5155(6) 0.165(5) Uani 1 1 d GU
H124_2 H 1.0168 0.2933 0.4915 0.198 Uiso 1 1 calc R
C125_2 C 1.0603(6) 0.3601(9) 0.5370(7) 0.185(5) Uani 1 1 d GDU
C126_2 C 1.0388(7) 0.4142(9) 0.5728(7) 0.189(5) Uani 1 1 d GU
C127_2 C 0.9593(9) 0.4375(7) 0.5869(6) 0.146(4) Uani 1 1 d GU
N128_2 N 0.9014(6) 0.4068(7) 0.5653(5) 0.146(4) Uani 1 1 d GU
O129_2 O 1.1370(8) 0.3356(11) 0.5265(8) 0.189(5) Uani 1 1 d DU
C130_2 C 1.1531(12) 0.2771(15) 0.4895(10) 0.187(7) Uani 1 1 d DU
H13A_2 H 1.1528 0.2968 0.4398 0.224 Uiso 1 1 calc R
H13B_2 H 1.1125 0.2411 0.5083 0.224 Uiso 1 1 calc R
C131_2 C 1.2406(15) 0.2400(19) 0.5015(13) 0.218(9) Uani 1 1 d DU
H131_2 H 1.2760 0.2808 0.4819 0.262 Uiso 1 1 calc R
C132_2 C 1.2643(17) 0.193(2) 0.4482(17) 0.267(15) Uani 1 1 d DU
H13C_2 H 1.3196 0.1778 0.4455 0.401 Uiso 1 1 calc R
H13D_2 H 1.2554 0.2206 0.4028 0.401 Uiso 1 1 calc R
H13E_2 H 1.2325 0.1507 0.4631 0.401 Uiso 1 1 calc R
C133_2 C 1.246(2) 0.2183(19) 0.5820(16) 0.264(14) Uani 1 1 d DU
H13F_2 H 1.2291 0.2592 0.6015 0.395 Uiso 1 1 calc R
H13G_2 H 1.3004 0.2042 0.5872 0.395 Uiso 1 1 calc R
H13H_2 H 1.2125 0.1785 0.6063 0.395 Uiso 1 1 calc R
C134_2 C 0.9545(13) 0.4976(12) 0.6174(13) 0.174(5) Uani 1 1 d U
C135_2 C 1.0001(13) 0.5284(14) 0.6459(14) 0.181(7) Uani 1 1 d U
H135_2 H 0.9865 0.5642 0.6702 0.217 Uiso 1 1 calc R
C136_2 C 1.0813(13) 0.4903(15) 0.6290(16) 0.205(7) Uani 1 1 d U
H136_2 H 1.1230 0.5036 0.6459 0.246 Uiso 1 1 calc R
C137_2 C 1.1015(10) 0.4322(12) 0.5869(16) 0.191(7) Uani 1 1 d U
H137_2 H 1.1526 0.4132 0.5738 0.229 Uiso 1 1 calc R
N138_2 N 0.8636(9) 0.5144(10) 0.6239(10) 0.171(5) Uani 1 1 d U
H138_2 H 0.8346 0.4878 0.6111 0.205 Uiso 1 1 calc R
C139_2 C 0.8305(14) 0.5696(14) 0.6492(14) 0.176(6) Uani 1 1 d DU
O140_2 O 0.8671(11) 0.5937(9) 0.6884(11) 0.237(8) Uani 1 1 d U
C141_2 C 0.7398(12) 0.5903(10) 0.6625(12) 0.142(4) Uani 1 1 d DU
C142_2 C 0.6889(17) 0.6326(11) 0.7053(12) 0.161(5) Uani 1 1 d U
H142_2 H 0.7085 0.6519 0.7362 0.193 Uiso 1 1 calc R
C143_2 C 0.6206(15) 0.6417(10) 0.6991(11) 0.146(5) Uani 1 1 d DU
C144_2 C 0.5920(13) 0.6112(8) 0.6456(9) 0.121(4) Uani 1 1 d U
C145_2 C 0.6369(13) 0.5766(9) 0.6074(10) 0.122(4) Uani 1 1 d U
N146_2 N 0.7213(8) 0.5594(8) 0.6016(6) 0.134(4) Uani 1 1 d U
O147_2 O 0.5690(13) 0.6693(10) 0.7465(10) 0.219(6) Uani 1 1 d DU
C148_2 C 0.5810(14) 0.6964(13) 0.8074(11) 0.175(7) Uani 1 1 d DU
H14A_2 H 0.5303 0.7040 0.8366 0.210 Uiso 1 1 calc R
H14B_2 H 0.6140 0.6619 0.8359 0.210 Uiso 1 1 calc R
C149_2 C 0.6199(13) 0.7635(13) 0.7763(13) 0.174(7) Uani 1 1 d DU
H149_2 H 0.6674 0.7562 0.7420 0.208 Uiso 1 1 calc R
C150_2 C 0.6428(15) 0.7873(17) 0.8324(14) 0.230(11) Uani 1 1 d DU
H15A_2 H 0.6755 0.7498 0.8572 0.345 Uiso 1 1 calc R
H15B_2 H 0.5959 0.7971 0.8643 0.345 Uiso 1 1 calc R
H15C_2 H 0.6723 0.8307 0.8128 0.345 Uiso 1 1 calc R
C151_2 C 0.5620(19) 0.8217(16) 0.7399(17) 0.252(12) Uani 1 1 d DU
H15D_2 H 0.5861 0.8680 0.7245 0.378 Uiso 1 1 calc R
H15E_2 H 0.5132 0.8248 0.7724 0.378 Uiso 1 1 calc R
H15F_2 H 0.5507 0.8083 0.7001 0.378 Uiso 1 1 calc R
C152_2 C 0.6046(11) 0.5571(9) 0.5485(8) 0.117(4) Uani 1 1 d U
C153_2 C 0.5213(12) 0.5696(11) 0.5511(11) 0.144(6) Uani 1 1 d U
H153_2 H 0.4978 0.5559 0.5189 0.173 Uiso 1 1 calc R
C154_2 C 0.4746(13) 0.6012(10) 0.5996(11) 0.138(5) Uani 1 1 d U
H154_2 H 0.4205 0.6068 0.5979 0.166 Uiso 1 1 calc R
C155_2 C 0.4966(12) 0.6239(9) 0.6468(10) 0.132(5) Uani 1 1 d U
H155_2 H 0.4620 0.6453 0.6784 0.158 Uiso 1 1 calc R
N156_2 N 0.6548(10) 0.5336(11) 0.4945(9) 0.129(4) Uani 1 1 d U
O157_2 O 0.6351(10) 0.4821(11) 0.4799(9) 0.177(5) Uani 1 1 d U
O158_2 O 0.7109(10) 0.5715(11) 0.4610(10) 0.223(8) Uani 1 1 d U
C401_2 C 0.883(2) 0.6957(16) 0.7873(12) 0.241(11) Uani 1 1 d DU
H40C_2 H 0.9145 0.6526 0.7821 0.362 Uiso 1 1 calc R
H40D_2 H 0.8273 0.6860 0.7949 0.362 Uiso 1 1 calc R
H40E_2 H 0.8938 0.7101 0.8266 0.362 Uiso 1 1 calc R
C402_2 C 0.9043(10) 0.7590(9) 0.7181(7) 0.196(7) Uani 1 1 d GDU
C403_2 C 0.8547(8) 0.8211(10) 0.7163(7) 0.194(8) Uani 1 1 d GU
H403_2 H 0.8146 0.8235 0.7545 0.233 Uiso 1 1 calc R
C404_2 C 0.8649(8) 0.8795(9) 0.6573(8) 0.182(7) Uani 1 1 d GU
H404_2 H 0.8316 0.9210 0.6561 0.218 Uiso 1 1 calc R
C405_2 C 0.9247(9) 0.8759(9) 0.6002(7) 0.187(7) Uani 1 1 d GU
H405_2 H 0.9315 0.9150 0.5607 0.224 Uiso 1 1 calc R
C406_2 C 0.9744(8) 0.8138(11) 0.6020(7) 0.248(11) Uani 1 1 d GU
H406_2 H 1.0144 0.8114 0.5637 0.298 Uiso 1 1 calc R
C407_2 C 0.9642(9) 0.7554(10) 0.6609(8) 0.206(9) Uani 1 1 d GU
H407_2 H 0.9974 0.7139 0.6622 0.248 Uiso 1 1 calc R

loop_
_atom_site_aniso_label
_atom_site_aniso_U_11
_atom_site_aniso_U_22
_atom_site_aniso_U_33
_atom_site_aniso_U_23
_atom_site_aniso_U_13
_atom_site_aniso_U_12
C1_1 0.058(6) 0.171(9) 0.044(4) -0.017(6) -0.016(4) 0.009(7)
C2_1 0.095(9) 0.200(12) 0.071(7) -0.043(7) 0.002(6) -0.003(9)
C3_1 0.124(12) 0.263(16) 0.059(7) -0.035(9) -0.004(7) 0.018(14)
C4_1 0.132(13) 0.262(16) 0.078(9) 0.006(10) 0.009(9) -0.006(15)
C5_1 0.097(11) 0.189(12) 0.104(10) 0.023(8) 0.004(9) -0.016(10)
C6_1 0.054(6) 0.165(9) 0.076(6) -0.008(7) -0.009(5) -0.005(8)
C7_1 0.067(5) 0.142(9) 0.051(5) -0.020(5) -0.002(4) -0.031(6)
C8_1 0.076(6) 0.130(10) 0.048(6) -0.005(6) -0.009(5) -0.005(6)
O9_1 0.090(5) 0.124(7) 0.057(4) -0.013(4) 0.000(4) 0.008(5)
O10_1 0.070(4) 0.186(9) 0.073(5) -0.025(5) -0.001(4) -0.029(5)
C11_1 0.065(6) 0.232(19) 0.117(11) 0.005(12) -0.014(7) -0.006(9)
N12_1 0.063(5) 0.109(7) 0.046(4) -0.013(5) -0.007(4) -0.001(5)
C13_1 0.056(5) 0.078(8) 0.067(6) -0.021(6) 0.001(5) -0.010(5)
O14_1 0.088(5) 0.119(7) 0.083(5) -0.062(5) -0.017(4) 0.003(5)
C15_1 0.059(5) 0.075(7) 0.038(5) -0.003(5) -0.006(4) -0.002(5)
C16_1 0.057(5) 0.073(7) 0.040(5) -0.002(5) 0.002(4) -0.007(5)
C17_1 0.056(5) 0.072(7) 0.069(7) -0.013(5) 0.002(5) -0.020(5)
C18_1 0.063(5) 0.100(8) 0.045(5) -0.008(5) -0.005(4) -0.009(6)
C19_1 0.072(5) 0.061(7) 0.037(5) -0.003(4) -0.004(4) -0.004(5)
N20_1 0.064(5) 0.088(6) 0.041(4) 0.003(4) -0.014(4) 0.000(4)
O21_1 0.061(4) 0.095(6) 0.080(5) -0.036(4) -0.010(3) -0.014(4)
C22_1 0.066(5) 0.111(9) 0.044(5) -0.017(6) 0.003(4) 0.002(6)
C23_1 0.078(6) 0.111(10) 0.088(7) -0.035(7) -0.015(6) 0.004(7)
C24_1 0.059(7) 0.172(14) 0.109(8) -0.065(10) -0.010(6) 0.018(8)
C25_1 0.087(8) 0.150(12) 0.089(7) -0.058(8) -0.031(6) 0.047(8)
C26_1 0.074(6) 0.127(10) 0.045(6) -0.017(6) 0.007(5) -0.020(7)
C27_1 0.078(6) 0.101(9) 0.057(6) -0.022(6) -0.004(5) -0.015(7)
C28_1 0.080(6) 0.103(9) 0.055(6) -0.023(6) -0.003(5) -0.008(6)
C29_1 0.066(5) 0.078(8) 0.050(6) -0.005(5) 0.008(5) -0.023(6)
N30_1 0.069(4) 0.074(6) 0.039(4) -0.001(4) 0.013(4) -0.026(4)
C31_1 0.081(5) 0.054(7) 0.052(6) 0.000(5) 0.003(5) -0.019(5)
O32_1 0.095(6) 0.091(6) 0.090(6) -0.042(5) 0.007(4) -0.020(5)
C33_1 0.067(5) 0.085(8) 0.051(6) -0.015(6) -0.008(5) 0.002(5)
C34_1 0.079(5) 0.096(9) 0.060(7) -0.013(6) 0.011(6) 0.002(6)
C35_1 0.073(6) 0.120(10) 0.078(8) -0.020(7) 0.008(6) -0.001(6)
C36_1 0.059(5) 0.120(9) 0.057(6) -0.003(6) -0.006(5) 0.002(5)
C37_1 0.061(5) 0.075(7) 0.045(5) 0.012(5) -0.007(5) -0.008(5)
N38_1 0.054(4) 0.076(6) 0.029(4) 0.000(4) -0.007(3) 0.005(4)
O39_1 0.080(5) 0.153(8) 0.088(6) -0.026(5) 0.031(5) -0.004(5)
C40_1 0.127(11) 0.126(12) 0.158(13) -0.048(9) 0.057(9) -0.016(9)
C41_1 0.154(12) 0.165(12) 0.095(11) -0.009(8) 0.044(9) 0.019(11)
C42_1 0.29(3) 0.243(19) 0.24(2) -0.126(19) 0.10(2) 0.03(2)
C43_1 0.23(2) 0.231(16) 0.107(13) 0.044(12) 0.075(13) 0.006(17)
C44_1 0.079(6) 0.081(7) 0.038(5) 0.012(5) -0.006(5) -0.016(5)
C45_1 0.093(6) 0.100(9) 0.044(6) 0.003(6) -0.015(6) -0.030(6)
C46_1 0.073(6) 0.150(12) 0.055(7) 0.012(7) 0.000(6) -0.031(7)
C47_1 0.049(5) 0.165(12) 0.069(8) -0.012(7) -0.005(6) -0.006(6)
N48_1 0.092(6) 0.087(7) 0.079(6) -0.021(5) 0.008(5) -0.027(5)
C49_1 0.097(6) 0.063(8) 0.077(7) 0.001(6) -0.007(6) -0.031(6)
O50_1 0.124(7) 0.086(6) 0.097(6) -0.010(5) -0.046(5) -0.018(5)
C51_1 0.097(6) 0.088(8) 0.050(6) 0.002(5) -0.010(5) -0.020(6)
C52_1 0.108(7) 0.079(8) 0.114(9) -0.030(7) -0.029(7) -0.015(7)
C53_1 0.117(7) 0.084(9) 0.078(7) -0.021(6) -0.025(6) 0.001(7)
C54_1 0.095(6) 0.113(10) 0.087(8) -0.035(7) -0.009(6) -0.006(7)
C55_1 0.078(5) 0.065(7) 0.053(6) -0.004(5) 0.008(5) -0.021(6)
N56_1 0.086(5) 0.056(6) 0.076(6) -0.008(5) 0.001(5) -0.010(5)
O57_1 0.140(7) 0.121(8) 0.133(8) -0.062(6) -0.049(6) 0.038(6)
C58_1 0.179(12) 0.094(9) 0.116(10) -0.056(8) -0.065(8) 0.051(8)
C59_1 0.158(13) 0.113(11) 0.160(13) -0.074(9) -0.059(10) 0.040(9)
C60_1 0.23(2) 0.31(3) 0.21(2) -0.20(2) -0.040(17) -0.009(19)
C61_1 0.239(18) 0.105(11) 0.122(11) -0.054(9) 0.008(10) 0.079(11)
C62_1 0.094(6) 0.079(8) 0.063(7) -0.012(6) -0.001(5) -0.005(7)
C63_1 0.090(6) 0.063(7) 0.069(7) -0.015(6) -0.014(5) -0.006(6)
C64_1 0.074(6) 0.076(8) 0.079(7) -0.016(6) 0.001(5) -0.011(6)
C65_1 0.099(6) 0.066(7) 0.084(7) -0.032(6) -0.015(6) 0.022(6)
N66_1 0.078(5) 0.079(6) 0.058(5) -0.015(4) -0.013(4) -0.003(5)
C67_1 0.079(6) 0.054(7) 0.062(6) -0.006(5) -0.011(5) -0.018(6)
O68_1 0.075(5) 0.128(7) 0.065(5) -0.017(5) -0.017(4) -0.003(5)
C69_1 0.085(6) 0.060(7) 0.061(6) 0.003(5) 0.004(5) -0.009(6)
C70_1 0.085(6) 0.098(9) 0.058(6) -0.007(6) -0.006(5) 0.006(6)
C71_1 0.107(7) 0.125(10) 0.051(6) -0.030(6) -0.007(6) 0.005(7)
C72_1 0.106(6) 0.122(10) 0.039(6) -0.003(6) 0.015(6) -0.010(6)
C73_1 0.081(5) 0.096(8) 0.031(5) 0.016(5) -0.003(4) -0.006(5)
N74_1 0.082(5) 0.114(8) 0.040(5) 0.004(5) -0.001(4) -0.005(5)
O75_1 0.149(8) 0.139(9) 0.097(7) -0.050(6) -0.007(6) -0.002(6)
C76_1 0.197(13) 0.144(14) 0.092(10) -0.038(10) -0.007(9) -0.043(9)
C77_1 0.146(11) 0.214(17) 0.094(9) -0.057(11) 0.005(8) -0.045(10)
C78_1 0.229(18) 0.51(5) 0.120(14) -0.08(2) -0.003(14) -0.21(2)
C79_1 0.132(14) 0.34(3) 0.093(8) -0.063(13) -0.015(8) -0.044(15)
C80_1 0.083(6) 0.121(10) 0.056(7) -0.002(6) 0.006(5) -0.002(6)
C81_1 0.080(6) 0.144(11) 0.034(6) 0.026(6) 0.001(5) 0.023(7)
C82_1 0.109(7) 0.153(13) 0.059(8) -0.005(7) 0.028(8) 0.018(9)
C83_1 0.111(8) 0.140(11) 0.045(6) 0.003(7) 0.020(7) 0.021(8)
N84_1 0.080(6) 0.109(8) 0.065(6) 0.008(5) -0.010(5) -0.014(5)
C85_1 0.064(6) 0.141(11) 0.073(8) 0.006(7) -0.011(6) -0.013(6)
O86_1 0.063(5) 0.160(9) 0.093(6) 0.011(6) 0.000(5) -0.005(5)
C87_1 0.083(7) 0.104(9) 0.074(8) 0.016(6) -0.015(6) -0.029(6)
C88_1 0.096(8) 0.096(10) 0.120(10) 0.021(6) -0.045(7) -0.018(7)
C89_1 0.129(9) 0.099(11) 0.130(11) 0.006(7) -0.066(9) -0.020(8)
C90_1 0.129(9) 0.096(11) 0.150(12) -0.018(8) -0.062(9) -0.017(8)
C91_1 0.123(7) 0.105(10) 0.084(9) -0.006(6) -0.043(7) -0.011(7)
N92_1 0.087(6) 0.084(7) 0.087(7) 0.008(5) -0.025(5) -0.024(5)
O93_1 0.142(8) 0.102(7) 0.208(11) -0.014(7) -0.101(8) -0.015(6)
C94_1 0.124(10) 0.144(13) 0.205(15) 0.025(12) -0.084(11) -0.025(10)
C95_1 0.188(17) 0.31(2) 0.203(19) -0.029(17) -0.153(15) 0.027(15)
C96_1 0.207(18) 0.31(3) 0.47(4) -0.15(3) -0.22(2) 0.05(2)
C97_1 0.27(2) 0.29(4) 0.226(17) -0.04(2) -0.143(17) -0.01(2)
C98_1 0.135(7) 0.044(7) 0.099(8) 0.005(5) -0.061(7) 0.005(6)
C99_1 0.149(10) 0.068(8) 0.148(12) -0.040(8) -0.067(9) 0.007(8)
C100_1 0.169(11) 0.087(10) 0.156(12) -0.040(9) -0.079(10) -0.007(9)
C101_1 0.176(11) 0.080(10) 0.155(12) -0.029(8) -0.091(11) 0.007(9)
N102_1 0.097(6) 0.077(7) 0.091(6) -0.017(5) -0.019(5) -0.002(5)
C103_1 0.109(8) 0.075(8) 0.105(9) 0.001(6) -0.051(7) 0.028(7)
O104_1 0.104(6) 0.091(7) 0.179(10) -0.031(6) -0.027(6) 0.014(5)
C105_1 0.095(7) 0.086(8) 0.078(7) 0.031(5) -0.033(6) -0.013(6)
C106_1 0.104(7) 0.107(10) 0.088(9) 0.042(6) -0.040(7) -0.014(7)
C107_1 0.102(7) 0.154(13) 0.129(11) 0.021(8) -0.076(7) -0.004(8)
C108_1 0.131(7) 0.157(13) 0.120(11) 0.001(8) -0.067(8) 0.000(9)
C109_1 0.127(7) 0.139(12) 0.077(8) 0.025(6) -0.040(6) -0.010(8)
N110_1 0.118(8) 0.136(10) 0.062(6) 0.012(6) -0.034(5) -0.005(7)
O111_1 0.119(7) 0.234(14) 0.170(12) -0.029(10) -0.056(7) -0.029(9)
C112_1 0.115(9) 0.225(17) 0.184(18) -0.025(15) -0.036(11) -0.026(12)
C113_1 0.109(11) 0.25(2) 0.26(2) -0.047(17) -0.040(12) -0.010(11)
C114_1 0.097(9) 0.33(3) 0.141(15) -0.049(16) -0.053(10) 0.011(13)
C115_1 0.18(2) 0.214(17) 0.39(5) -0.01(2) -0.02(3) -0.021(14)
C116_1 0.128(7) 0.102(10) 0.079(8) 0.005(7) -0.034(7) 0.008(8)
C117_1 0.240(15) 0.184(17) 0.147(13) -0.037(11) -0.085(12) -0.007(14)
C118_1 0.234(15) 0.169(15) 0.151(14) -0.040(11) -0.132(13) 0.018(13)
C119_1 0.234(15) 0.112(12) 0.149(14) 0.016(9) -0.109(11) -0.005(12)
N120_1 0.119(7) 0.157(11) 0.102(8) 0.050(7) -0.024(7) -0.015(8)
C121_1 0.091(6) 0.199(14) 0.092(10) 0.079(8) -0.023(6) 0.018(9)
O122_1 0.304(19) 0.200(15) 0.110(11) 0.039(8) -0.019(10) 0.038(11)
C123_1 0.122(7) 0.233(16) 0.121(11) 0.088(9) -0.020(9) -0.009(10)
C124_1 0.094(7) 0.196(13) 0.155(13) 0.116(9) -0.028(9) -0.011(9)
C125_1 0.128(8) 0.246(15) 0.093(10) 0.089(9) -0.011(9) -0.027(9)
C126_1 0.126(8) 0.243(15) 0.122(12) 0.095(9) -0.011(10) -0.045(9)
C127_1 0.102(8) 0.189(14) 0.145(12) 0.123(8) -0.020(8) -0.033(8)
N128_1 0.147(10) 0.207(15) 0.148(13) 0.087(9) -0.051(9) -0.011(9)
O129_1 0.107(7) 0.228(13) 0.177(12) 0.059(11) -0.020(8) -0.063(8)
C130_1 0.145(11) 0.27(2) 0.220(19) 0.009(17) -0.080(12) 0.002(14)
C131_1 0.144(11) 0.29(3) 0.207(19) 0.027(17) -0.081(15) 0.000(13)
C132_1 0.34(4) 0.32(3) 0.141(18) 0.025(17) -0.03(2) 0.10(3)
C133_1 0.28(3) 0.30(3) 0.216(19) -0.024(19) -0.17(2) 0.05(2)
C134_1 0.129(9) 0.183(15) 0.220(16) 0.101(9) -0.085(11) -0.022(9)
C135_1 0.109(9) 0.191(14) 0.178(14) 0.116(10) -0.041(10) -0.031(9)
C136_1 0.117(9) 0.254(19) 0.152(16) 0.079(11) -0.052(12) -0.024(12)
C137_1 0.118(10) 0.207(19) 0.178(18) 0.097(10) -0.007(11) -0.047(11)
N138_1 0.118(8) 0.175(15) 0.194(15) 0.114(9) -0.051(10) -0.023(8)
C139_1 0.153(11) 0.162(17) 0.176(17) 0.100(10) -0.073(11) -0.067(9)
O140_1 0.245(19) 0.258(19) 0.33(3) 0.043(15) -0.174(18) -0.094(14)
C141_1 0.153(9) 0.109(11) 0.123(11) 0.046(7) -0.065(8) -0.041(8)
C142_1 0.254(12) 0.097(12) 0.179(15) -0.010(10) -0.129(12) -0.007(12)
C143_1 0.249(12) 0.101(11) 0.145(11) -0.019(8) -0.099(11) 0.019(12)
C144_1 0.185(10) 0.113(11) 0.107(10) -0.013(8) -0.052(9) 0.009(11)
C145_1 0.103(7) 0.087(9) 0.110(9) 0.005(7) -0.028(7) -0.018(7)
N146_1 0.126(8) 0.123(10) 0.124(9) 0.012(7) -0.053(7) -0.008(8)
O147_1 0.325(14) 0.130(10) 0.181(11) -0.063(8) -0.118(10) 0.034(10)
C148_1 0.36(2) 0.151(14) 0.216(18) -0.082(13) -0.127(16) -0.005(15)
C149_1 0.29(2) 0.194(16) 0.165(17) -0.109(14) -0.039(15) 0.001(16)
C150_1 0.21(2) 0.28(2) 0.182(17) -0.151(17) 0.031(13) -0.068(17)
C151_1 0.26(2) 0.140(16) 0.178(19) -0.073(14) 0.015(14) -0.020(15)
C152_1 0.102(7) 0.101(10) 0.092(8) 0.003(6) -0.028(6) 0.011(8)
C153_1 0.101(7) 0.091(9) 0.092(8) -0.009(7) -0.043(6) 0.028(7)
C154_1 0.130(10) 0.123(12) 0.127(11) -0.029(9) -0.032(8) 0.052(9)
C155_1 0.173(11) 0.106(11) 0.103(10) -0.025(8) -0.032(9) 0.055(11)
N156_1 0.111(9) 0.126(11) 0.084(8) 0.008(7) -0.002(6) -0.011(7)
O157_1 0.137(8) 0.125(9) 0.077(6) 0.001(6) -0.017(5) 0.005(6)
O158_1 0.140(9) 0.202(13) 0.103(8) 0.008(8) 0.009(6) -0.040(8)
C401_1 0.31(3) 0.153(15) 0.212(17) -0.025(12) -0.036(19) -0.094(18)
C402_1 0.182(16) 0.176(13) 0.153(11) -0.067(9) -0.036(10) -0.012(11)
C403_1 0.146(13) 0.168(14) 0.157(12) -0.067(10) 0.013(11) -0.028(10)
C404_1 0.162(16) 0.229(17) 0.136(14) -0.046(11) -0.018(12) 0.040(14)
C405_1 0.25(2) 0.29(2) 0.136(13) -0.012(14) -0.010(12) 0.115(18)
C406_1 0.28(2) 0.28(2) 0.134(12) -0.055(11) -0.035(14) 0.125(17)
C407_1 0.187(18) 0.221(17) 0.170(14) -0.062(11) -0.025(13) 0.056(14)
C1_2 0.094(6) 0.146(11) 0.055(6) -0.017(7) -0.014(5) -0.021(6)
C2_2 0.102(7) 0.128(10) 0.069(7) -0.012(7) 0.012(6) -0.020(7)
C3_2 0.118(8) 0.103(9) 0.073(8) 0.016(7) 0.017(7) -0.018(7)
C4_2 0.099(8) 0.131(12) 0.077(9) 0.032(7) 0.008(7) -0.016(8)
C5_2 0.090(7) 0.132(11) 0.087(9) 0.022(7) -0.024(7) -0.019(7)
C6_2 0.098(7) 0.141(11) 0.089(8) 0.008(8) -0.022(7) -0.026(7)
C7_2 0.109(7) 0.146(10) 0.067(6) -0.032(6) -0.023(6) -0.003(7)
C8_2 0.141(12) 0.265(17) 0.070(6) -0.036(9) 0.010(7) -0.089(13)
O9_2 0.152(11) 0.228(12) 0.090(7) 0.021(7) -0.038(7) -0.055(10)
O10_2 0.162(10) 0.39(2) 0.086(6) -0.090(11) -0.005(7) -0.100(12)
C11_2 0.33(3) 0.50(3) 0.138(12) -0.03(2) -0.02(3) -0.07(3)
N12_2 0.070(5) 0.111(8) 0.078(6) -0.034(6) -0.005(4) -0.001(5)
C13_2 0.084(6) 0.079(8) 0.047(6) -0.013(5) 0.003(5) -0.006(6)
O14_2 0.077(5) 0.111(6) 0.070(5) -0.034(4) 0.009(4) -0.012(4)
C15_2 0.060(5) 0.044(6) 0.073(6) -0.014(5) 0.008(4) -0.010(5)
C16_2 0.071(5) 0.069(7) 0.058(6) -0.016(5) 0.011(5) -0.001(6)
C17_2 0.063(5) 0.074(7) 0.065(6) -0.005(5) -0.011(5) 0.004(5)
C18_2 0.059(5) 0.045(6) 0.060(6) -0.010(4) -0.001(4) -0.005(5)
C19_2 0.061(5) 0.077(7) 0.056(6) -0.016(5) 0.007(4) -0.014(5)
N20_2 0.077(5) 0.052(5) 0.056(5) -0.021(4) 0.014(4) -0.019(4)
O21_2 0.056(4) 0.099(6) 0.087(5) -0.025(4) 0.003(4) 0.009(4)
C22_2 0.078(6) 0.085(8) 0.089(8) -0.033(7) -0.005(6) 0.007(6)
C23_2 0.051(6) 0.118(10) 0.159(12) -0.035(10) 0.015(7) 0.000(7)
C24_2 0.104(10) 0.131(13) 0.178(15) -0.032(11) 0.040(10) 0.027(10)
C25_2 0.094(9) 0.151(13) 0.162(13) -0.034(11) -0.014(9) -0.012(8)
C26_2 0.070(6) 0.059(7) 0.064(6) -0.011(5) -0.012(5) -0.002(5)
C27_2 0.076(6) 0.058(7) 0.066(6) -0.019(5) 0.000(5) -0.021(6)
C28_2 0.072(5) 0.065(7) 0.045(5) -0.009(5) 0.010(4) -0.028(5)
C29_2 0.062(5) 0.060(6) 0.044(5) -0.014(4) -0.010(4) 0.004(5)
N30_2 0.073(4) 0.091(7) 0.053(5) -0.034(5) -0.002(4) 0.001(5)
C31_2 0.069(5) 0.116(9) 0.050(6) -0.037(6) -0.004(5) 0.016(6)
O32_2 0.071(5) 0.113(7) 0.062(5) -0.037(5) 0.007(4) 0.004(4)
C33_2 0.075(5) 0.082(7) 0.046(6) -0.013(5) 0.003(5) 0.003(5)
C34_2 0.068(5) 0.085(8) 0.041(5) -0.002(5) -0.005(5) 0.004(5)
C35_2 0.068(5) 0.062(7) 0.043(5) 0.010(4) 0.003(5) 0.000(5)
C36_2 0.074(6) 0.065(7) 0.062(6) 0.004(5) -0.005(5) -0.006(5)
C37_2 0.067(5) 0.081(7) 0.037(5) 0.009(5) 0.002(5) -0.005(5)
N38_2 0.069(5) 0.095(7) 0.062(6) -0.007(5) 0.015(5) -0.015(5)
O39_2 0.063(4) 0.119(7) 0.095(6) -0.034(5) -0.002(4) 0.015(4)
C40_2 0.092(8) 0.117(10) 0.072(7) -0.028(6) 0.016(6) 0.020(7)
C41_2 0.078(8) 0.180(13) 0.140(13) -0.049(9) 0.016(8) 0.023(9)
C42_2 0.191(19) 0.196(16) 0.22(2) -0.111(17) 0.074(16) 0.061(14)
C43_2 0.115(12) 0.198(14) 0.179(18) -0.020(12) 0.051(11) 0.010(12)
C44_2 0.064(5) 0.096(8) 0.059(7) -0.013(6) -0.004(5) 0.003(5)
C45_2 0.055(5) 0.097(9) 0.085(7) -0.003(6) -0.011(5) -0.006(5)
C46_2 0.061(6) 0.098(9) 0.092(9) -0.010(7) -0.024(6) -0.010(6)
C47_2 0.063(6) 0.075(8) 0.085(8) 0.003(6) 0.011(6) -0.013(6)
N48_2 0.058(4) 0.084(6) 0.042(4) -0.007(4) -0.016(3) -0.002(4)
C49_2 0.101(7) 0.074(8) 0.054(7) -0.011(5) -0.027(6) 0.009(6)
O50_2 0.105(6) 0.108(7) 0.084(6) -0.029(5) -0.034(5) -0.009(5)
C51_2 0.106(6) 0.038(6) 0.072(6) -0.017(5) -0.021(5) -0.003(5)
C52_2 0.097(6) 0.061(7) 0.060(6) -0.019(5) -0.010(5) -0.014(6)
C53_2 0.111(7) 0.065(8) 0.082(8) -0.025(6) -0.005(6) 0.001(7)
C54_2 0.091(6) 0.031(5) 0.082(6) -0.011(5) -0.010(5) 0.007(5)
C55_2 0.103(6) 0.061(7) 0.076(7) -0.013(5) -0.032(6) 0.018(6)
N56_2 0.089(5) 0.071(6) 0.066(5) -0.027(5) -0.013(4) 0.003(5)
O57_2 0.133(7) 0.085(6) 0.089(5) -0.041(5) 0.000(5) -0.007(5)
C58_2 0.195(13) 0.142(12) 0.082(9) -0.055(8) 0.000(9) -0.029(10)
C59_2 0.183(14) 0.105(11) 0.096(10) -0.047(8) -0.013(9) -0.008(10)
C60_2 0.185(16) 0.140(14) 0.135(12) -0.081(11) -0.011(10) -0.024(12)
C61_2 0.39(4) 0.166(19) 0.162(19) -0.037(14) -0.09(2) 0.05(2)
C62_2 0.079(6) 0.058(7) 0.065(6) 0.003(5) -0.013(5) -0.001(6)
C63_2 0.077(6) 0.081(9) 0.104(9) -0.003(7) -0.013(6) 0.018(7)
C64_2 0.089(8) 0.085(9) 0.108(10) -0.007(7) -0.006(6) 0.003(7)
C65_2 0.090(7) 0.103(11) 0.117(10) -0.022(8) 0.012(7) -0.016(8)
N66_2 0.081(6) 0.082(7) 0.055(5) -0.009(4) 0.000(4) -0.011(5)
C67_2 0.077(6) 0.106(9) 0.048(6) -0.002(5) -0.016(5) 0.016(7)
O68_2 0.080(5) 0.067(5) 0.073(5) -0.010(4) -0.004(4) -0.015(4)
C69_2 0.077(5) 0.081(7) 0.033(5) -0.001(5) -0.008(4) -0.005(6)
C70_2 0.093(7) 0.115(10) 0.056(7) -0.019(6) -0.008(5) -0.027(6)
C71_2 0.128(7) 0.086(9) 0.063(7) -0.019(6) -0.003(7) -0.009(7)
C72_2 0.104(6) 0.097(9) 0.058(6) -0.008(6) -0.027(6) 0.025(6)
C73_2 0.078(5) 0.090(8) 0.051(6) 0.002(5) 0.001(5) -0.002(6)
N74_2 0.062(4) 0.064(5) 0.047(4) -0.001(4) -0.012(4) -0.002(4)
O75_2 0.128(7) 0.154(9) 0.087(6) -0.054(6) -0.012(5) -0.003(6)
C76_2 0.153(10) 0.130(12) 0.092(9) -0.046(9) -0.010(8) -0.028(8)
C77_2 0.135(10) 0.201(16) 0.104(9) -0.064(11) -0.018(8) -0.020(10)
C78_2 0.138(12) 0.29(3) 0.201(19) -0.09(2) 0.005(12) -0.050(14)
C79_2 0.167(16) 0.33(3) 0.089(8) -0.063(14) -0.021(9) -0.022(16)
C80_2 0.059(5) 0.081(8) 0.043(6) 0.019(5) 0.002(5) -0.001(5)
C81_2 0.075(6) 0.125(10) 0.064(7) -0.014(6) -0.006(5) 0.010(6)
C82_2 0.100(7) 0.109(10) 0.057(7) -0.004(6) -0.005(6) 0.007(7)
C83_2 0.121(7) 0.080(9) 0.055(6) 0.000(6) 0.012(6) -0.014(7)
N84_2 0.059(5) 0.088(7) 0.081(6) 0.002(5) -0.008(5) 0.009(5)
C85_2 0.081(7) 0.070(8) 0.074(7) 0.030(5) -0.010(6) -0.019(6)
O86_2 0.079(5) 0.125(8) 0.083(6) 0.018(5) -0.005(4) -0.016(5)
C87_2 0.073(6) 0.076(7) 0.065(7) 0.028(5) -0.001(5) -0.030(5)
C88_2 0.091(8) 0.080(10) 0.138(12) 0.003(7) -0.029(8) -0.029(7)
C89_2 0.087(7) 0.080(9) 0.170(12) -0.004(7) -0.049(7) -0.036(6)
C90_2 0.105(7) 0.048(7) 0.131(10) 0.012(6) -0.036(7) -0.023(6)
C91_2 0.077(6) 0.054(7) 0.100(8) 0.016(5) -0.010(5) -0.033(5)
N92_2 0.078(6) 0.087(7) 0.073(6) 0.014(5) -0.017(5) -0.010(5)
O93_2 0.120(7) 0.125(8) 0.163(9) -0.033(7) -0.046(7) -0.026(6)
C94_2 0.151(12) 0.127(13) 0.238(15) -0.023(12) -0.115(12) -0.022(10)
C95_2 0.224(15) 0.075(10) 0.287(19) -0.027(12) -0.159(14) -0.035(10)
C96_2 0.248(17) 0.164(19) 0.34(3) -0.06(2) -0.209(19) -0.023(16)
C97_2 0.32(3) 0.26(3) 0.244(17) -0.04(2) -0.11(2) -0.03(3)
C98_2 0.074(6) 0.093(9) 0.090(8) -0.003(6) -0.004(6) -0.032(6)
C99_2 0.110(9) 0.073(9) 0.118(10) -0.008(7) -0.016(7) -0.014(7)
C100_2 0.157(11) 0.074(10) 0.146(13) -0.031(9) -0.045(10) -0.002(9)
C101_2 0.148(9) 0.054(8) 0.155(13) -0.015(8) -0.047(10) -0.013(8)
N102_2 0.078(5) 0.094(7) 0.073(6) 0.007(5) -0.016(5) 0.005(5)
C103_2 0.085(7) 0.078(9) 0.075(7) 0.014(6) -0.014(6) -0.018(6)
O104_2 0.100(6) 0.097(7) 0.095(6) -0.005(5) -0.024(5) 0.010(5)
C105_2 0.089(7) 0.079(8) 0.100(9) -0.004(6) -0.028(6) 0.001(7)
C106_2 0.110(8) 0.137(13) 0.145(12) -0.006(9) -0.055(8) -0.015(9)
C107_2 0.091(6) 0.109(10) 0.119(10) 0.018(7) -0.048(7) -0.019(7)
C108_2 0.131(7) 0.101(10) 0.097(9) 0.037(6) -0.030(7) 0.008(8)
C109_2 0.118(7) 0.113(11) 0.089(9) 0.006(7) -0.016(7) 0.020(8)
N110_2 0.142(8) 0.060(7) 0.097(7) 0.010(5) -0.022(6) 0.023(6)
O111_2 0.106(6) 0.206(12) 0.171(11) -0.029(9) -0.049(7) -0.022(8)
C112_2 0.093(7) 0.152(12) 0.178(14) -0.044(11) -0.084(8) 0.001(8)
C113_2 0.118(12) 0.178(17) 0.32(3) -0.033(17) -0.017(14) -0.046(13)
C114_2 0.152(16) 0.36(4) 0.42(5) 0.03(4) 0.09(3) 0.01(2)
C115_2 0.21(2) 0.205(17) 0.27(3) 0.03(2) 0.08(2) -0.062(15)
C116_2 0.137(7) 0.126(11) 0.032(6) 0.025(6) -0.013(6) 0.009(8)
C117_2 0.100(7) 0.203(15) 0.082(9) -0.018(8) 0.001(8) 0.026(9)
C118_2 0.094(8) 0.196(13) 0.057(7) 0.013(7) -0.011(6) -0.004(9)
C119_2 0.109(9) 0.166(14) 0.128(12) -0.011(9) 0.009(8) -0.010(10)
N120_2 0.116(7) 0.175(12) 0.090(8) 0.011(7) 0.001(7) 0.022(8)
C121_2 0.106(7) 0.171(13) 0.055(8) 0.020(7) 0.001(7) 0.033(8)
O122_2 0.206(13) 0.297(19) 0.096(9) -0.051(10) -0.029(8) 0.045(11)
C123_2 0.124(7) 0.190(14) 0.075(8) 0.053(7) -0.013(8) -0.004(9)
C124_2 0.094(7) 0.212(15) 0.107(10) 0.090(8) -0.010(8) 0.011(9)
C125_2 0.111(8) 0.245(16) 0.118(12) 0.073(9) -0.003(10) 0.007(10)
C126_2 0.114(9) 0.226(15) 0.153(15) 0.070(9) -0.001(11) -0.035(9)
C127_2 0.091(8) 0.174(13) 0.115(10) 0.072(7) -0.012(8) -0.044(8)
N128_2 0.141(9) 0.138(10) 0.096(9) 0.082(6) -0.010(7) -0.037(7)
O129_2 0.118(7) 0.274(16) 0.138(10) 0.018(9) -0.029(8) -0.013(9)
C130_2 0.138(12) 0.27(2) 0.093(11) 0.045(11) -0.006(9) -0.005(12)
C131_2 0.137(15) 0.30(2) 0.177(15) 0.004(16) -0.017(14) 0.009(14)
C132_2 0.15(2) 0.37(4) 0.22(2) -0.05(3) 0.07(2) -0.02(2)
C133_2 0.24(3) 0.31(3) 0.27(2) -0.02(2) -0.18(2) 0.02(2)
C134_2 0.133(8) 0.146(13) 0.194(15) 0.080(8) -0.062(10) -0.050(8)
C135_2 0.114(10) 0.191(16) 0.203(19) 0.012(12) -0.016(12) -0.043(11)
C136_2 0.093(9) 0.187(18) 0.28(2) 0.049(13) -0.017(12) -0.063(10)
C137_2 0.063(8) 0.130(14) 0.29(2) 0.079(10) 0.000(11) 0.003(9)
N138_2 0.120(8) 0.145(12) 0.182(13) 0.096(8) -0.049(8) -0.029(7)
C139_2 0.142(10) 0.149(15) 0.200(16) 0.070(10) -0.077(11) -0.057(10)
O140_2 0.234(15) 0.169(12) 0.296(19) 0.090(11) -0.165(14) -0.136(11)
C141_2 0.141(9) 0.101(12) 0.154(12) 0.061(8) -0.062(9) -0.051(8)
C142_2 0.217(12) 0.093(12) 0.168(14) 0.034(8) -0.107(11) -0.028(11)
C143_2 0.213(11) 0.088(11) 0.149(12) -0.005(8) -0.091(10) -0.006(11)
C144_2 0.183(10) 0.061(9) 0.111(10) 0.018(6) -0.057(9) -0.018(8)
C145_2 0.167(9) 0.070(10) 0.116(10) 0.023(7) -0.048(9) -0.020(9)
N146_2 0.130(7) 0.137(10) 0.086(7) 0.070(6) -0.009(6) -0.073(7)
O147_2 0.297(14) 0.175(13) 0.228(15) -0.106(11) -0.067(12) -0.019(12)
C148_2 0.158(16) 0.201(16) 0.183(15) -0.078(13) -0.022(12) -0.034(12)
C149_2 0.128(14) 0.204(16) 0.216(19) -0.100(15) -0.017(12) -0.032(10)
C150_2 0.20(2) 0.31(3) 0.23(2) -0.20(2) 0.059(14) -0.084(18)
C151_2 0.24(3) 0.222(19) 0.24(3) -0.068(18) 0.046(17) 0.076(19)
C152_2 0.136(8) 0.105(10) 0.085(8) 0.023(7) -0.014(6) -0.028(9)
C153_2 0.148(10) 0.148(14) 0.134(13) -0.034(10) -0.036(10) 0.021(12)
C154_2 0.168(11) 0.110(12) 0.150(14) -0.046(10) -0.052(10) 0.015(11)
C155_2 0.173(9) 0.103(11) 0.121(11) -0.011(9) -0.047(9) -0.025(10)
N156_2 0.105(9) 0.156(13) 0.110(10) 0.000(8) -0.028(7) -0.003(8)
O157_2 0.152(11) 0.211(16) 0.169(12) -0.065(11) -0.021(9) 0.010(9)
O158_2 0.145(13) 0.237(18) 0.220(16) 0.000(14) 0.051(10) -0.028(10)
C401_2 0.34(3) 0.28(2) 0.136(14) -0.091(12) -0.029(16) -0.06(2)
C402_2 0.139(14) 0.30(2) 0.145(12) -0.086(12) 0.012(10) 0.010(13)
C403_2 0.145(15) 0.31(2) 0.146(13) -0.114(12) 0.004(12) 0.021(14)
C404_2 0.144(13) 0.310(19) 0.124(11) -0.125(11) -0.031(9) 0.042(14)
C405_2 0.166(16) 0.271(18) 0.149(12) -0.117(12) -0.007(10) 0.002(12)
C406_2 0.194(17) 0.37(3) 0.132(13) -0.062(13) 0.023(12) 0.112(16)
C407_2 0.145(14) 0.35(2) 0.122(11) -0.084(12) -0.017(9) 0.067(15)

loop_
_atom_type_symbol
_atom_type_description
_atom_type_scat_dispersion_real
_atom_type_scat_dispersion_imag
_atom_type_scat_source
C C 0.0181 0.0091 'International Tables Vol C Tables 4.2.6.8 and 6.1.1.4'
H H 0.0000 0.0000 'International Tables Vol C Tables 4.2.6.8 and 6.1.1.4'
N N 0.0311 0.0180 'International Tables Vol C Tables 4.2.6.8 and 6.1.1.4'
O O 0.0492 0.0322 'International Tables Vol C Tables 4.2.6.8 and 6.1.1.4'

loop_
_geom_angle_atom_site_label_1
_geom_angle_atom_site_label_2
_geom_angle_atom_site_label_3
_geom_angle
C6_1 C1_1 C2_1 123.2(13)
C6_1 C1_1 C7_1 121.6(12)
C2_1 C1_1 C7_1 115.2(14)
C3_1 C2_1 C1_1 110.6(17)
C4_1 C3_1 C2_1 130.1(19)
C3_1 C4_1 C5_1 117.3(19)
C6_1 C5_1 C4_1 119(2)
C1_1 C6_1 C5_1 119.3(15)
C8_1 C7_1 C1_1 112.6(10)
C8_1 C7_1 N12_1 110.5(9)
C1_1 C7_1 N12_1 111.7(10)
O9_1 C8_1 O10_1 129.6(12)
O9_1 C8_1 C7_1 120.2(12)
O10_1 C8_1 C7_1 110.2(11)
C8_1 O10_1 C11_1 118.1(12)
C13_1 N12_1 C7_1 119.3(9)
O14_1 C13_1 N12_1 126.8(10)
O14_1 C13_1 C15_1 117.9(9)
N12_1 C13_1 C15_1 115.3(9)
C16_1 C15_1 N20_1 125.7(9)
C16_1 C15_1 C13_1 121.8(9)
N20_1 C15_1 C13_1 112.4(8)
C17_1 C16_1 C15_1 119.6(9)
C16_1 C17_1 O21_1 125.3(9)
C16_1 C17_1 C18_1 119.7(10)
O21_1 C17_1 C18_1 114.8(9)
C19_1 C18_1 C17_1 117.4(9)
C19_1 C18_1 C26_1 121.0(9)
C17_1 C18_1 C26_1 121.5(10)
N20_1 C19_1 C18_1 124.4(9)
N20_1 C19_1 C29_1 117.4(9)
C18_1 C19_1 C29_1 118.1(9)
C19_1 N20_1 C15_1 112.9(8)
C17_1 O21_1 C22_1 116.7(7)
C23_1 C22_1 O21_1 107.4(8)
C22_1 C23_1 C25_1 114.5(11)
C22_1 C23_1 C24_1 109.0(9)
C25_1 C23_1 C24_1 112.1(10)
C27_1 C26_1 C18_1 117.9(11)
C26_1 C27_1 C28_1 121.1(11)
C29_1 C28_1 C27_1 120.3(10)
C28_1 C29_1 N30_1 121.5(10)
C28_1 C29_1 C19_1 121.6(10)
N30_1 C29_1 C19_1 116.6(9)
C31_1 N30_1 C29_1 131.2(9)
O32_1 C31_1 N30_1 123.1(11)
O32_1 C31_1 C33_1 121.1(10)
N30_1 C31_1 C33_1 115.6(9)
N38_1 C33_1 C34_1 124.0(11)
N38_1 C33_1 C31_1 115.4(9)
C34_1 C33_1 C31_1 120.6(11)
C33_1 C34_1 C35_1 122.8(13)
O39_1 C35_1 C36_1 117.9(13)
O39_1 C35_1 C34_1 127.1(13)
C36_1 C35_1 C34_1 114.2(11)
C35_1 C36_1 C37_1 120.5(11)
C35_1 C36_1 C47_1 120.1(11)
C37_1 C36_1 C47_1 118.6(12)
N38_1 C37_1 C36_1 121.2(10)
N38_1 C37_1 C44_1 119.1(9)
C36_1 C37_1 C44_1 119.4(10)
C33_1 N38_1 C37_1 116.4(9)
C35_1 O39_1 C40_1 119.2(12)
C41_1 C40_1 O39_1 109.4(15)
C40_1 C41_1 C43_1 106.5(16)
C40_1 C41_1 C42_1 107.5(17)
C43_1 C41_1 C42_1 116.3(19)
N48_1 C44_1 C45_1 128.2(11)
N48_1 C44_1 C37_1 112.1(10)
C45_1 C44_1 C37_1 118.8(10)
C46_1 C45_1 C44_1 120.3(12)
C47_1 C46_1 C45_1 123.0(13)
C46_1 C47_1 C36_1 119.5(12)
C44_1 N48_1 C49_1 129.6(11)
O50_1 C49_1 N48_1 123.5(12)
O50_1 C49_1 C51_1 121.4(12)
N48_1 C49_1 C51_1 115.1(11)
N56_1 C51_1 C52_1 126.1(12)
N56_1 C51_1 C49_1 115.5(11)
C52_1 C51_1 C49_1 117.1(11)
C53_1 C52_1 C51_1 113.3(12)
O57_1 C53_1 C52_1 122.7(12)
O57_1 C53_1 C54_1 113.9(12)
C52_1 C53_1 C54_1 122.9(12)
C53_1 C54_1 C65_1 128.0(12)
C53_1 C54_1 C55_1 117.4(12)
C65_1 C54_1 C55_1 114.1(11)
N56_1 C55_1 C62_1 119.3(10)
N56_1 C55_1 C54_1 120.4(11)
C62_1 C55_1 C54_1 120.4(11)
C51_1 N56_1 C55_1 119.3(10)
C53_1 O57_1 C58_1 117.7(11)
O57_1 C58_1 C59_1 104.9(12)
C61_1 C59_1 C60_1 104.3(18)
C61_1 C59_1 C58_1 112.8(13)
C60_1 C59_1 C58_1 110.4(15)
C63_1 C62_1 N66_1 124.8(11)
C63_1 C62_1 C55_1 123.3(10)
N66_1 C62_1 C55_1 111.8(11)
C62_1 C63_1 C64_1 115.8(11)
C65_1 C64_1 C63_1 121.9(11)
C64_1 C65_1 C54_1 124.3(11)
C67_1 N66_1 C62_1 128.8(10)
O68_1 C67_1 N66_1 124.5(10)
O68_1 C67_1 C69_1 123.6(10)
N66_1 C67_1 C69_1 111.9(10)
N74_1 C69_1 C70_1 120.2(11)
N74_1 C69_1 C67_1 121.0(11)
C70_1 C69_1 C67_1 118.7(11)
C71_1 C70_1 C69_1 118.8(12)
O75_1 C71_1 C70_1 124.6(13)
O75_1 C71_1 C72_1 114.3(11)
C70_1 C71_1 C72_1 121.0(12)
C73_1 C72_1 C83_1 124.6(14)
C73_1 C72_1 C71_1 112.8(11)
C83_1 C72_1 C71_1 122.3(14)
N74_1 C73_1 C72_1 125.8(12)
N74_1 C73_1 C80_1 119.8(11)
C72_1 C73_1 C80_1 114.3(11)
C69_1 N74_1 C73_1 121.0(11)
C71_1 O75_1 C76_1 119.5(11)
O75_1 C76_1 C77_1 104.7(14)
C79_1 C77_1 C76_1 116.2(16)
C79_1 C77_1 C78_1 104.3(15)
C76_1 C77_1 C78_1 102(2)
C81_1 C80_1 N84_1 130.8(14)
C81_1 C80_1 C73_1 119.5(13)
N84_1 C80_1 C73_1 109.1(10)
C82_1 C81_1 C80_1 121.3(15)
C81_1 C82_1 C83_1 121.8(14)
C82_1 C83_1 C72_1 118.0(16)
C80_1 N84_1 C85_1 124.2(12)
O86_1 C85_1 N84_1 129.3(15)
O86_1 C85_1 C87_1 122.2(14)
N84_1 C85_1 C87_1 108.5(11)
N92_1 C87_1 C88_1 115.6(14)
N92_1 C87_1 C85_1 122.6(12)
C88_1 C87_1 C85_1 120.8(13)
C89_1 C88_1 C87_1 119.9(14)
C90_1 C89_1 O93_1 117.0(18)
C90_1 C89_1 C88_1 122.6(15)
O93_1 C89_1 C88_1 120.3(16)
C89_1 C90_1 C91_1 117.0(18)
C89_1 C90_1 C101_1 127.3(17)
C91_1 C90_1 C101_1 115.7(16)
C90_1 C91_1 N92_1 123.4(15)
C90_1 C91_1 C98_1 123.6(15)
N92_1 C91_1 C98_1 112.9(12)
C87_1 N92_1 C91_1 121.1(12)
C89_1 O93_1 C94_1 120.8(15)
O93_1 C94_1 C95_1 105.2(16)
C96_1 C95_1 C97_1 98(3)
C96_1 C95_1 C94_1 107(2)
C97_1 C95_1 C94_1 93(2)
C99_1 C98_1 N102_1 123.7(12)
C99_1 C98_1 C91_1 117.5(13)
N102_1 C98_1 C91_1 118.5(12)
C98_1 C99_1 C100_1 118.8(15)
C101_1 C100_1 C99_1 123.8(16)
C100_1 C101_1 C90_1 120.7(15)
C98_1 N102_1 C103_1 126.6(11)
O104_1 C103_1 N102_1 122.3(13)
O104_1 C103_1 C105_1 126.1(13)
N102_1 C103_1 C105_1 111.6(12)
N110_1 C105_1 C106_1 124.9(14)
N110_1 C105_1 C103_1 118.3(13)
C106_1 C105_1 C103_1 116.8(14)
C107_1 C106_1 C105_1 120.6(17)
C106_1 C107_1 O111_1 138.4(19)
C106_1 C107_1 C108_1 117.9(15)
O111_1 C107_1 C108_1 103.1(16)
C109_1 C108_1 C119_1 122(2)
C109_1 C108_1 C107_1 115.8(17)
C119_1 C108_1 C107_1 122.2(18)
C108_1 C109_1 N110_1 124.1(17)
C108_1 C109_1 C116_1 128.3(17)
N110_1 C109_1 C116_1 107.4(13)
C105_1 N110_1 C109_1 116.1(13)
C107_1 O111_1 C112_1 106.5(16)
O111_1 C112_1 C113_1 101.9(18)
C114_1 C113_1 C115_1 115(3)
C114_1 C113_1 C112_1 101(2)
C115_1 C113_1 C112_1 106(2)
N120_1 C116_1 C117_1 129.6(19)
N120_1 C116_1 C109_1 123.7(15)
C117_1 C116_1 C109_1 105.9(17)
C118_1 C117_1 C116_1 121(2)
C117_1 C118_1 C119_1 133(2)
C108_1 C119_1 C118_1 110(2)
C116_1 N120_1 C121_1 132.4(19)
O122_1 C121_1 N120_1 114(2)
O122_1 C121_1 C123_1 128(2)
N120_1 C121_1 C123_1 118(2)
C124_1 C123_1 N128_1 120.0
C124_1 C123_1 C121_1 124.4(16)
N128_1 C123_1 C121_1 115.6(16)
C125_1 C124_1 C123_1 120.0
C124_1 C125_1 C126_1 120.0
C124_1 C125_1 O129_1 116.6(14)
C126_1 C125_1 O129_1 122.5(14)
C137_1 C126_1 C127_1 130.8(19)
C137_1 C126_1 C125_1 109.2(19)
C127_1 C126_1 C125_1 120.0
C134_1 C127_1 C126_1 128.0(17)
C134_1 C127_1 N128_1 111.8(17)
C126_1 C127_1 N128_1 120.0
C127_1 N128_1 C123_1 120.0
C130_1 O129_1 C125_1 119.9(16)
O129_1 C130_1 C131_1 98(2)
C133_1 C131_1 C132_1 109(3)
C133_1 C131_1 C130_1 94(2)
C132_1 C131_1 C130_1 94(2)
N138_1 C134_1 C127_1 126(3)
N138_1 C134_1 C135_1 132(3)
C127_1 C134_1 C135_1 102(2)
C136_1 C135_1 C134_1 136(3)
C135_1 C136_1 C137_1 114(3)
C126_1 C137_1 C136_1 108(2)
C134_1 N138_1 C139_1 129(3)
O140_1 C139_1 N138_1 129(3)
O140_1 C139_1 C141_1 124(3)
N138_1 C139_1 C141_1 106(3)
N146_1 C141_1 C139_1 137(3)
N146_1 C141_1 C142_1 111.9(18)
C139_1 C141_1 C142_1 111(2)
C143_1 C142_1 C141_1 116.8(18)
C142_1 C143_1 C144_1 133(2)
C142_1 C143_1 O147_1 125(2)
C144_1 C143_1 O147_1 101(2)
C155_1 C144_1 C143_1 135(2)
C155_1 C144_1 C145_1 119.8(17)
C143_1 C144_1 C145_1 105.0(19)
N146_1 C145_1 C152_1 127.2(16)
N146_1 C145_1 C144_1 120.7(15)
C152_1 C145_1 C144_1 112.1(14)
C141_1 N146_1 C145_1 132.0(19)
C143_1 O147_1 C148_1 104.9(18)
C149_1 C148_1 O147_1 106.6(18)
C151_1 C149_1 C148_1 126.9(18)
C151_1 C149_1 C150_1 121(2)
C148_1 C149_1 C150_1 109(2)
C153_1 C152_1 C145_1 125.8(14)
C153_1 C152_1 N156_1 115.9(14)
C145_1 C152_1 N156_1 118.0(14)
C152_1 C153_1 C154_1 120.0(14)
C153_1 C154_1 C155_1 116.4(15)
C144_1 C155_1 C154_1 124.9(17)
O158_1 N156_1 O157_1 118.7(17)
O158_1 N156_1 C152_1 122.5(18)
O157_1 N156_1 C152_1 118.7(15)
C403_1 C402_1 C407_1 120.0
C403_1 C402_1 C401_1 125.8(16)
C407_1 C402_1 C401_1 114.2(16)
C402_1 C403_1 C404_1 120.0
C405_1 C404_1 C403_1 120.0
C404_1 C405_1 C406_1 120.0
C405_1 C406_1 C407_1 120.0
C406_1 C407_1 C402_1 120.0
C2_2 C1_2 C6_2 120.0
C2_2 C1_2 C7_2 121.7(8)
C6_2 C1_2 C7_2 118.1(8)
C3_2 C2_2 C1_2 120.0
C2_2 C3_2 C4_2 120.0
C3_2 C4_2 C5_2 120.0
C6_2 C5_2 C4_2 120.0
C5_2 C6_2 C1_2 120.0
N12_2 C7_2 C8_2 109.0(14)
N12_2 C7_2 C1_2 110.0(10)
C8_2 C7_2 C1_2 100.2(13)
O9_2 C8_2 O10_2 119.1(19)
O9_2 C8_2 C7_2 125.2(17)
O10_2 C8_2 C7_2 116(2)
C8_2 O10_2 C11_2 112(2)
C7_2 N12_2 C13_2 123.7(10)
O14_2 C13_2 N12_2 121.5(10)
O14_2 C13_2 C15_2 123.3(10)
N12_2 C13_2 C15_2 115.2(9)
N20_2 C15_2 C16_2 121.1(10)
N20_2 C15_2 C13_2 119.8(9)
C16_2 C15_2 C13_2 119.0(9)
C17_2 C16_2 C15_2 119.4(9)
O21_2 C17_2 C16_2 126.3(9)
O21_2 C17_2 C18_2 113.0(9)
C16_2 C17_2 C18_2 120.4(9)
C26_2 C18_2 C17_2 124.9(9)
C26_2 C18_2 C19_2 120.7(9)
C17_2 C18_2 C19_2 114.4(9)
N20_2 C19_2 C29_2 115.8(9)
N20_2 C19_2 C18_2 124.2(9)
C29_2 C19_2 C18_2 120.0(9)
C15_2 N20_2 C19_2 119.8(9)
C17_2 O21_2 C22_2 116.8(8)
O21_2 C22_2 C23_2 105.0(9)
C25_2 C23_2 C22_2 114.6(12)
C25_2 C23_2 C24_2 113.5(13)
C22_2 C23_2 C24_2 103.6(12)
C18_2 C26_2 C27_2 119.6(10)
C28_2 C27_2 C26_2 120.8(10)
C27_2 C28_2 C29_2 122.3(9)
N30_2 C29_2 C19_2 116.7(8)
N30_2 C29_2 C28_2 126.8(8)
C19_2 C29_2 C28_2 116.4(9)
C31_2 N30_2 C29_2 126.4(9)
O32_2 C31_2 N30_2 129.1(11)
O32_2 C31_2 C33_2 119.0(9)
N30_2 C31_2 C33_2 111.2(10)
N38_2 C33_2 C34_2 124.9(11)
N38_2 C33_2 C31_2 117.0(9)
C34_2 C33_2 C31_2 118.0(10)
C35_2 C34_2 C33_2 114.0(10)
C34_2 C35_2 O39_2 122.4(10)
C34_2 C35_2 C36_2 126.0(9)
O39_2 C35_2 C36_2 111.6(10)
C47_2 C36_2 C37_2 119.8(11)
C47_2 C36_2 C35_2 127.5(11)
C37_2 C36_2 C35_2 112.8(10)
N38_2 C37_2 C44_2 117.5(10)
N38_2 C37_2 C36_2 123.8(11)
C44_2 C37_2 C36_2 118.2(11)
C33_2 N38_2 C37_2 118.3(9)
C35_2 O39_2 C40_2 117.9(9)
O39_2 C40_2 C41_2 108.6(12)
C42_2 C41_2 C43_2 109.8(18)
C42_2 C41_2 C40_2 110.8(14)
C43_2 C41_2 C40_2 107.8(13)
C45_2 C44_2 C37_2 120.0(10)
C45_2 C44_2 N48_2 122.7(11)
C37_2 C44_2 N48_2 117.1(10)
C44_2 C45_2 C46_2 116.5(11)
C47_2 C46_2 C45_2 124.1(12)
C46_2 C47_2 C36_2 120.7(12)
C49_2 N48_2 C44_2 129.4(10)
O50_2 C49_2 N48_2 127.7(12)
O50_2 C49_2 C51_2 119.4(11)
N48_2 C49_2 C51_2 112.6(11)
C52_2 C51_2 N56_2 122.7(11)
C52_2 C51_2 C49_2 126.0(11)
N56_2 C51_2 C49_2 111.1(9)
C51_2 C52_2 C53_2 125.7(11)
O57_2 C53_2 C52_2 128.1(12)
O57_2 C53_2 C54_2 115.7(11)
C52_2 C53_2 C54_2 115.7(10)
C55_2 C54_2 C53_2 118.0(11)
C55_2 C54_2 C65_2 120.9(12)
C53_2 C54_2 C65_2 121.0(11)
C54_2 C55_2 C62_2 121.4(11)
C54_2 C55_2 N56_2 124.6(10)
C62_2 C55_2 N56_2 114.0(10)
C51_2 N56_2 C55_2 112.7(9)
C53_2 O57_2 C58_2 118.4(11)
C59_2 C58_2 O57_2 109.0(14)
C58_2 C59_2 C61_2 106.8(16)
C58_2 C59_2 C60_2 110.5(14)
C61_2 C59_2 C60_2 109.8(17)
C63_2 C62_2 N66_2 123.1(11)
C63_2 C62_2 C55_2 117.8(11)
N66_2 C62_2 C55_2 118.9(10)
C62_2 C63_2 C64_2 121.4(14)
C65_2 C64_2 C63_2 121.7(14)
C64_2 C65_2 C54_2 116.4(13)
C67_2 N66_2 C62_2 134.3(10)
O68_2 C67_2 N66_2 125.5(11)
O68_2 C67_2 C69_2 121.7(10)
N66_2 C67_2 C69_2 112.7(11)
N74_2 C69_2 C70_2 125.0(10)
N74_2 C69_2 C67_2 116.0(9)
C70_2 C69_2 C67_2 118.5(11)
C71_2 C70_2 C69_2 120.7(12)
O75_2 C71_2 C70_2 127.7(14)
O75_2 C71_2 C72_2 114.6(12)
C70_2 C71_2 C72_2 117.6(12)
C71_2 C72_2 C83_2 126.5(12)
C71_2 C72_2 C73_2 119.7(11)
C83_2 C72_2 C73_2 113.7(12)
C80_2 C73_2 N74_2 119.1(11)
C80_2 C73_2 C72_2 123.1(11)
N74_2 C73_2 C72_2 117.7(11)
C69_2 N74_2 C73_2 119.1(9)
C71_2 O75_2 C76_2 115.0(11)
O75_2 C76_2 C77_2 115.1(15)
C79_2 C77_2 C76_2 106.7(16)
C79_2 C77_2 C78_2 110.6(16)
C76_2 C77_2 C78_2 103.3(18)
C73_2 C80_2 N84_2 118.2(10)
C73_2 C80_2 C81_2 118.1(12)
N84_2 C80_2 C81_2 123.4(11)
C82_2 C81_2 C80_2 119.5(12)
C83_2 C82_2 C81_2 124.7(13)
C82_2 C83_2 C72_2 119.8(13)
C85_2 N84_2 C80_2 135.9(11)
N84_2 C85_2 O86_2 123.2(13)
N84_2 C85_2 C87_2 117.6(12)
O86_2 C85_2 C87_2 119.2(12)
N92_2 C87_2 C88_2 129.8(13)
N92_2 C87_2 C85_2 112.4(12)
C88_2 C87_2 C85_2 117.9(12)
C89_2 C88_2 C87_2 118.8(14)
C88_2 C89_2 O93_2 133.2(15)
C88_2 C89_2 C90_2 117.9(13)
O93_2 C89_2 C90_2 108.7(14)
C101_2 C90_2 C91_2 122.4(14)
C101_2 C90_2 C89_2 122.1(14)
C91_2 C90_2 C89_2 115.1(13)
C98_2 C91_2 N92_2 120.0(12)
C98_2 C91_2 C90_2 117.7(13)
N92_2 C91_2 C90_2 122.2(11)
C87_2 N92_2 C91_2 115.7(11)
C89_2 O93_2 C94_2 115.4(13)
O93_2 C94_2 C95_2 112.3(16)
C94_2 C95_2 C96_2 110.1(18)
C94_2 C95_2 C97_2 101.7(18)
C96_2 C95_2 C97_2 113(2)
C91_2 C98_2 N102_2 117.2(12)
C91_2 C98_2 C99_2 119.5(13)
N102_2 C98_2 C99_2 123.1(12)
C100_2 C99_2 C98_2 119.5(14)
C99_2 C100_2 C101_2 121.7(16)
C90_2 C101_2 C100_2 118.6(15)
C103_2 N102_2 C98_2 133.8(12)
O104_2 C103_2 N102_2 123.9(13)
O104_2 C103_2 C105_2 118.3(12)
N102_2 C103_2 C105_2 117.7(13)
N110_2 C105_2 C106_2 123.7(15)
N110_2 C105_2 C103_2 118.9(13)
C106_2 C105_2 C103_2 116.7(14)
C105_2 C106_2 C107_2 113.2(16)
O111_2 C107_2 C108_2 128.9(17)
O111_2 C107_2 C106_2 114.4(16)
C108_2 C107_2 C106_2 116.4(15)
C109_2 C108_2 C107_2 126.8(18)
C109_2 C108_2 C119_2 117.1(17)
C107_2 C108_2 C119_2 114.8(16)
C108_2 C109_2 C116_2 122.4(19)
C108_2 C109_2 N110_2 114.8(16)
C116_2 C109_2 N110_2 122.5(17)
C105_2 N110_2 C109_2 125.0(14)
C107_2 O111_2 C112_2 128.4(15)
O111_2 C112_2 C113_2 110.1(16)
C115_2 C113_2 C112_2 112(2)
C115_2 C113_2 C114_2 107(3)
C112_2 C113_2 C114_2 109(2)
N120_2 C116_2 C109_2 113.8(17)
N120_2 C116_2 C117_2 120.8(16)
C109_2 C116_2 C117_2 124.7(19)
C118_2 C117_2 C116_2 111.3(16)
C117_2 C118_2 C119_2 135.0(19)
C118_2 C119_2 C108_2 107.4(17)
C116_2 N120_2 C121_2 130.6(17)
O122_2 C121_2 C123_2 124.6(19)
O122_2 C121_2 N120_2 121(2)
C123_2 C121_2 N120_2 114.2(15)
C124_2 C123_2 N128_2 120.0
C124_2 C123_2 C121_2 121.7(12)
N128_2 C123_2 C121_2 118.0(12)
C125_2 C124_2 C123_2 120.0
O129_2 C125_2 C124_2 120.4(15)
O129_2 C125_2 C126_2 119.5(15)
C124_2 C125_2 C126_2 120.0
C137_2 C126_2 C127_2 132.4(18)
C137_2 C126_2 C125_2 107.6(18)
C127_2 C126_2 C125_2 120.0
N128_2 C127_2 C126_2 120.0
N128_2 C127_2 C134_2 130.9(13)
C126_2 C127_2 C134_2 108.7(13)
C127_2 N128_2 C123_2 120.0
C125_2 O129_2 C130_2 115.1(16)
O129_2 C130_2 C131_2 107(2)
C132_2 C131_2 C133_2 128(3)
C132_2 C131_2 C130_2 106(2)
C133_2 C131_2 C130_2 111(2)
C135_2 C134_2 C127_2 138(2)
C135_2 C134_2 N138_2 123(3)
C127_2 C134_2 N138_2 98.0(17)
C134_2 C135_2 C136_2 102(2)
C135_2 C136_2 C137_2 127(2)
C126_2 C137_2 C136_2 110.2(18)
C139_2 N138_2 C134_2 120(2)
O140_2 C139_2 N138_2 119(2)
O140_2 C139_2 C141_2 111(3)
N138_2 C139_2 C141_2 126(2)
C142_2 C141_2 C139_2 135(2)
C142_2 C141_2 N146_2 129.7(17)
C139_2 C141_2 N146_2 94.6(19)
C143_2 C142_2 C141_2 117(2)
C142_2 C143_2 O147_2 118(2)
C142_2 C143_2 C144_2 119(2)
O147_2 C143_2 C144_2 122(2)
C145_2 C144_2 C143_2 123(2)
C145_2 C144_2 C155_2 123.5(17)
C143_2 C144_2 C155_2 113.4(17)
C144_2 C145_2 N146_2 130.0(19)
C144_2 C145_2 C152_2 118.6(19)
N146_2 C145_2 C152_2 110.7(17)
C145_2 N146_2 C141_2 100.4(15)
C143_2 O147_2 C148_2 132(2)
C149_2 C148_2 O147_2 105.1(18)
C148_2 C149_2 C150_2 107(2)
C148_2 C149_2 C151_2 110(2)
C150_2 C149_2 C151_2 109(2)
N156_2 C152_2 C153_2 122.8(17)
N156_2 C152_2 C145_2 121.9(17)
C153_2 C152_2 C145_2 115.1(17)
C154_2 C153_2 C152_2 122(2)
C155_2 C154_2 C153_2 128(2)
C154_2 C155_2 C144_2 112.4(19)
O157_2 N156_2 O158_2 125(2)
O157_2 N156_2 C152_2 116.8(19)
O158_2 N156_2 C152_2 118(2)
C403_2 C402_2 C407_2 120.0
C403_2 C402_2 C401_2 114.1(16)
C407_2 C402_2 C401_2 125.8(16)
C404_2 C403_2 C402_2 120.0
C405_2 C404_2 C403_2 120.0
C404_2 C405_2 C406_2 120.0
C407_2 C406_2 C405_2 120.0
C406_2 C407_2 C402_2 120.0

loop_
_geom_bond_atom_site_label_1
_geom_bond_atom_site_label_2
_geom_bond_distance
C1_1 C6_1 1.36(2)
C1_1 C2_1 1.463(18)
C1_1 C7_1 1.515(18)
C2_1 C3_1 1.38(3)
C3_1 C4_1 1.30(3)
C4_1 C5_1 1.40(3)
C5_1 C6_1 1.41(2)
C7_1 C8_1 1.506(16)
C7_1 N12_1 1.538(13)
C8_1 O9_1 1.188(13)
C8_1 O10_1 1.274(15)
O10_1 C11_1 1.464(15)
N12_1 C13_1 1.287(13)
C13_1 O14_1 1.211(12)
C13_1 C15_1 1.530(15)
C15_1 C16_1 1.344(13)
C15_1 N20_1 1.416(12)
C16_1 C17_1 1.350(14)
C17_1 O21_1 1.373(12)
C17_1 C18_1 1.424(15)
C18_1 C19_1 1.405(15)
C18_1 C26_1 1.454(16)
C19_1 N20_1 1.371(13)
C19_1 C29_1 1.432(14)
O21_1 C22_1 1.489(12)
C22_1 C23_1 1.443(15)
C23_1 C25_1 1.462(16)
C23_1 C24_1 1.538(15)
C26_1 C27_1 1.357(15)
C27_1 C28_1 1.458(16)
C28_1 C29_1 1.328(15)
C29_1 N30_1 1.395(13)
N30_1 C31_1 1.347(13)
C31_1 O32_1 1.200(12)
C31_1 C33_1 1.512(16)
C33_1 N38_1 1.334(13)
C33_1 C34_1 1.344(15)
C34_1 C35_1 1.394(18)
C35_1 O39_1 1.316(14)
C35_1 C36_1 1.380(18)
C36_1 C37_1 1.433(16)
C36_1 C47_1 1.462(17)
C37_1 N38_1 1.359(13)
C37_1 C44_1 1.444(16)
O39_1 C40_1 1.481(17)
C40_1 C41_1 1.451(19)
C41_1 C43_1 1.53(2)
C41_1 C42_1 1.58(3)
C44_1 N48_1 1.363(15)
C44_1 C45_1 1.425(16)
C45_1 C46_1 1.387(18)
C46_1 C47_1 1.355(19)
N48_1 C49_1 1.386(15)
C49_1 O50_1 1.275(14)
C49_1 C51_1 1.510(18)
C51_1 N56_1 1.307(14)
C51_1 C52_1 1.462(18)
C52_1 C53_1 1.391(18)
C53_1 O57_1 1.376(14)
C53_1 C54_1 1.404(18)
C54_1 C65_1 1.407(18)
C54_1 C55_1 1.462(16)
C55_1 N56_1 1.353(14)
C55_1 C62_1 1.442(16)
O57_1 C58_1 1.418(15)
C58_1 C59_1 1.526(18)
C59_1 C61_1 1.46(2)
C59_1 C60_1 1.50(2)
C62_1 C63_1 1.363(16)
C62_1 N66_1 1.408(14)
C63_1 C64_1 1.449(15)
C64_1 C65_1 1.375(16)
N66_1 C67_1 1.367(13)
C67_1 O68_1 1.237(12)
C67_1 C69_1 1.449(16)
C69_1 N74_1 1.278(14)
C69_1 C70_1 1.425(17)
C70_1 C71_1 1.367(16)
C71_1 O75_1 1.363(14)
C71_1 C72_1 1.463(19)
C72_1 C73_1 1.361(17)
C72_1 C83_1 1.388(18)
C73_1 N74_1 1.351(14)
C73_1 C80_1 1.504(18)
O75_1 C76_1 1.502(19)
C76_1 C77_1 1.54(2)
C77_1 C79_1 1.51(2)
C77_1 C78_1 1.59(2)
C80_1 C81_1 1.345(17)
C80_1 N84_1 1.383(16)
C81_1 C82_1 1.37(2)
C82_1 C83_1 1.36(2)
N84_1 C85_1 1.426(17)
C85_1 O86_1 1.158(14)
C85_1 C87_1 1.52(2)
C87_1 N92_1 1.358(16)
C87_1 C88_1 1.432(19)
C88_1 C89_1 1.43(2)
C89_1 C90_1 1.30(2)
C89_1 O93_1 1.371(16)
C90_1 C91_1 1.38(2)
C90_1 C101_1 1.41(2)
C91_1 N92_1 1.390(17)
C91_1 C98_1 1.47(2)
O93_1 C94_1 1.441(18)
C94_1 C95_1 1.58(2)
C95_1 C96_1 1.51(3)
C95_1 C97_1 1.53(3)
C98_1 C99_1 1.325(18)
C98_1 N102_1 1.386(15)
C99_1 C100_1 1.426(19)
C100_1 C101_1 1.33(2)
N102_1 C103_1 1.404(17)
C103_1 O104_1 1.176(15)
C103_1 C105_1 1.497(19)
C105_1 N110_1 1.347(17)
C105_1 C106_1 1.394(19)
C106_1 C107_1 1.28(2)
C107_1 O111_1 1.383(18)
C107_1 C108_1 1.55(3)
C108_1 C109_1 1.36(2)
C108_1 C119_1 1.44(3)
C109_1 N110_1 1.361(19)
C109_1 C116_1 1.66(2)
O111_1 C112_1 1.41(2)
C112_1 C113_1 1.61(3)
C113_1 C114_1 1.48(3)
C113_1 C115_1 1.58(3)
C116_1 N120_1 1.29(2)
C116_1 C117_1 1.44(3)
C117_1 C118_1 1.43(3)
C118_1 C119_1 1.43(3)
N120_1 C121_1 1.39(2)
C121_1 O122_1 1.36(3)
C121_1 C123_1 1.39(2)
C123_1 C124_1 1.3900
C123_1 N128_1 1.3900
C124_1 C125_1 1.3900
C125_1 C126_1 1.3900
C125_1 O129_1 1.432(18)
C126_1 C137_1 1.32(3)
C126_1 C127_1 1.3900
C127_1 C134_1 1.30(3)
C127_1 N128_1 1.3900
O129_1 C130_1 1.42(3)
C130_1 C131_1 1.60(3)
C131_1 C133_1 1.46(3)
C131_1 C132_1 1.57(3)
C134_1 N138_1 1.21(3)
C134_1 C135_1 1.47(3)
C135_1 C136_1 1.33(3)
C136_1 C137_1 1.53(3)
N138_1 C139_1 1.29(3)
C139_1 O140_1 1.29(3)
C139_1 C141_1 1.47(2)
C141_1 N146_1 1.192(19)
C141_1 C142_1 1.57(3)
C142_1 C143_1 1.31(3)
C143_1 C144_1 1.33(3)
C143_1 O147_1 1.47(2)
C144_1 C155_1 1.21(2)
C144_1 C145_1 1.59(2)
C145_1 N146_1 1.318(18)
C145_1 C152_1 1.37(2)
O147_1 C148_1 1.52(2)
C148_1 C149_1 1.50(2)
C149_1 C151_1 1.45(3)
C149_1 C150_1 1.54(2)
C152_1 C153_1 1.347(19)
C152_1 N156_1 1.44(2)
C153_1 C154_1 1.388(19)
C154_1 C155_1 1.47(2)
N156_1 O158_1 1.212(16)
N156_1 O157_1 1.221(16)
C401_1 C402_1 1.65(2)
C402_1 C403_1 1.3900
C402_1 C407_1 1.3900
C403_1 C404_1 1.3900
C404_1 C405_1 1.3900
C405_1 C406_1 1.3900
C406_1 C407_1 1.3900
C1_2 C2_2 1.3900
C1_2 C6_2 1.3900
C1_2 C7_2 1.604(15)
C2_2 C3_2 1.3900
C3_2 C4_2 1.3900
C4_2 C5_2 1.3900
C5_2 C6_2 1.3900
C7_2 N12_2 1.350(15)
C7_2 C8_2 1.52(3)
C8_2 O9_2 1.20(2)
C8_2 O10_2 1.31(2)
O10_2 C11_2 1.56(4)
N12_2 C13_2 1.361(14)
C13_2 O14_2 1.243(12)
C13_2 C15_2 1.479(15)
C15_2 N20_2 1.289(12)
C15_2 C16_2 1.424(14)
C16_2 C17_2 1.372(15)
C17_2 O21_2 1.380(12)
C17_2 C18_2 1.417(14)
C18_2 C26_2 1.387(13)
C18_2 C19_2 1.413(14)
C19_2 N20_2 1.356(13)
C19_2 C29_2 1.432(13)
O21_2 C22_2 1.423(12)
C22_2 C23_2 1.597(17)
C23_2 C25_2 1.445(18)
C23_2 C24_2 1.615(19)
C26_2 C27_2 1.385(14)
C27_2 C28_2 1.368(14)
C28_2 C29_2 1.424(13)
C29_2 N30_2 1.383(12)
N30_2 C31_2 1.338(13)
C31_2 O32_2 1.216(13)
C31_2 C33_2 1.553(17)
C33_2 N38_2 1.332(14)
C33_2 C34_2 1.463(15)
C34_2 C35_2 1.327(15)
C35_2 O39_2 1.375(12)
C35_2 C36_2 1.478(16)
C36_2 C47_2 1.362(16)
C36_2 C37_2 1.427(15)
C37_2 N38_2 1.368(14)
C37_2 C44_2 1.410(16)
O39_2 C40_2 1.458(14)
C40_2 C41_2 1.595(16)
C41_2 C42_2 1.45(2)
C41_2 C43_2 1.54(2)
C44_2 C45_2 1.382(16)
C44_2 N48_2 1.418(14)
C45_2 C46_2 1.429(17)
C46_2 C47_2 1.290(16)
N48_2 C49_2 1.319(14)
C49_2 O50_2 1.187(14)
C49_2 C51_2 1.527(17)
C51_2 C52_2 1.273(13)
C51_2 N56_2 1.398(13)
C52_2 C53_2 1.372(16)
C53_2 O57_2 1.345(13)
C53_2 C54_2 1.403(16)
C54_2 C55_2 1.372(15)
C54_2 C65_2 1.460(18)
C55_2 C62_2 1.406(16)
C55_2 N56_2 1.410(15)
O57_2 C58_2 1.497(16)
C58_2 C59_2 1.464(19)
C59_2 C61_2 1.46(2)
C59_2 C60_2 1.562(19)
C62_2 C63_2 1.368(16)
C62_2 N66_2 1.400(14)
C63_2 C64_2 1.427(18)
C64_2 C65_2 1.361(19)
N66_2 C67_2 1.318(14)
C67_2 O68_2 1.233(13)
C67_2 C69_2 1.552(16)
C69_2 N74_2 1.305(13)
C69_2 C70_2 1.387(16)
C70_2 C71_2 1.376(18)
C71_2 O75_2 1.335(14)
C71_2 C72_2 1.410(19)
C72_2 C83_2 1.467(18)
C72_2 C73_2 1.488(17)
C73_2 C80_2 1.318(16)
C73_2 N74_2 1.404(13)
O75_2 C76_2 1.404(17)
C76_2 C77_2 1.50(2)
C77_2 C79_2 1.466(19)
C77_2 C78_2 1.53(2)
C80_2 N84_2 1.379(15)
C80_2 C81_2 1.442(16)
C81_2 C82_2 1.339(18)
C82_2 C83_2 1.323(18)
N84_2 C85_2 1.286(15)
C85_2 O86_2 1.289(14)
C85_2 C87_2 1.512(18)
C87_2 N92_2 1.284(14)
C87_2 C88_2 1.413(18)
C88_2 C89_2 1.30(2)
C89_2 O93_2 1.353(16)
C89_2 C90_2 1.57(2)
C90_2 C101_2 1.37(2)
C90_2 C91_2 1.440(18)
C91_2 C98_2 1.356(17)
C91_2 N92_2 1.396(16)
O93_2 C94_2 1.425(18)
C94_2 C95_2 1.53(2)
C95_2 C96_2 1.55(3)
C95_2 C97_2 1.60(3)
C98_2 N102_2 1.388(16)
C98_2 C99_2 1.494(19)
C99_2 C100_2 1.33(2)
C100_2 C101_2 1.40(2)
N102_2 C103_2 1.303(15)
C103_2 O104_2 1.268(15)
C103_2 C105_2 1.514(19)
C105_2 N110_2 1.305(17)
C105_2 C106_2 1.37(2)
C106_2 C107_2 1.53(2)
C107_2 O111_2 1.258(16)
C107_2 C108_2 1.39(2)
C108_2 C109_2 1.30(2)
C108_2 C119_2 1.63(3)
C109_2 C116_2 1.35(2)
C109_2 N110_2 1.40(2)
O111_2 C112_2 1.404(18)
C112_2 C113_2 1.52(2)
C113_2 C115_2 1.52(3)
C113_2 C114_2 1.58(3)
C116_2 N120_2 1.32(2)
C116_2 C117_2 1.38(2)
C117_2 C118_2 1.32(2)
C118_2 C119_2 1.35(2)
N120_2 C121_2 1.60(2)
C121_2 O122_2 1.07(2)
C121_2 C123_2 1.42(2)
C123_2 C124_2 1.3900
C123_2 N128_2 1.3900
C124_2 C125_2 1.3900
C125_2 O129_2 1.347(16)
C125_2 C126_2 1.3900
C126_2 C137_2 1.26(3)
C126_2 C127_2 1.3900
C127_2 N128_2 1.3900
C127_2 C134_2 1.43(3)
O129_2 C130_2 1.48(2)
C130_2 C131_2 1.63(3)
C131_2 C132_2 1.55(3)
C131_2 C133_2 1.58(3)
C134_2 C135_2 1.31(3)
C134_2 N138_2 1.55(3)
C135_2 C136_2 1.53(3)
C136_2 C137_2 1.54(4)
N138_2 C139_2 1.32(3)
C139_2 O140_2 1.29(3)
C139_2 C141_2 1.55(3)
C141_2 C142_2 1.45(3)
C141_2 N146_2 1.59(3)
C142_2 C143_2 1.19(3)
C143_2 O147_2 1.34(2)
C143_2 C144_2 1.53(2)
C144_2 C145_2 1.25(2)
C144_2 C155_2 1.63(3)
C145_2 N146_2 1.44(2)
C145_2 C152_2 1.54(2)
O147_2 C148_2 1.50(2)
C148_2 C149_2 1.43(2)
C149_2 C150_2 1.45(2)
C149_2 C151_2 1.55(3)
C152_2 N156_2 1.39(2)
C152_2 C153_2 1.42(2)
C153_2 C154_2 1.36(2)
C154_2 C155_2 1.27(2)
N156_2 O157_2 1.192(19)
N156_2 O158_2 1.23(2)
C401_2 C402_2 1.59(3)
C402_2 C403_2 1.3900
C402_2 C407_2 1.3900
C403_2 C404_2 1.3900
C404_2 C405_2 1.3900
C405_2 C406_2 1.3900
C406_2 C407_2 1.3900
